data_7106955
loop_
_publ_author_name
'Christer B. Aakeroy'
'Arbin Rajbanshi'
'John Desper'

_publ_section_title
;
 Hydrogen-bond driven assembly of a molecular capsule facilitated by
 supramolecular chelation
;
_journal_name_full Chem.Commun.
_journal_page_first 11411
_journal_paper_doi 10.1039/c1cc14124d
_journal_volume 47
_journal_year 2011
_chemical_formula_moiety
;
(C88 H88 N8 O12) (C7 H8)0.7 (C2 H5 O1)3.4 (C1 H3 O1)0.9 ( O1)0.5
;
_chemical_formula_sum 'C100.6 H113.3 N8 O16.8'
_chemical_formula_weight 1703.29
_chemical_name_common 'AR-AI-11 pentyl (6-acetylamino-3-pyridyl)ethynyl cavitand'
_chemical_name_systematic
;
AR-AI-11 pentyl (6-acetylamino-3-pyridyl)ethynyl cavitand
;
_space_group_IT_number 2
_symmetry_cell_setting triclinic
_symmetry_space_group_name_Hall '-P 1'
_symmetry_space_group_name_H-M 'P -1'
_atom_sites_solution_hydrogens geom
_atom_sites_solution_primary direct
_atom_sites_solution_secondary difmap
_audit_creation_method SHELXL-97
_cell_angle_alpha 109.733(3)
_cell_angle_beta 96.094(3)
_cell_angle_gamma 93.890(3)
_cell_formula_units_Z 2
_cell_length_a 14.7722(7)
_cell_length_b 15.9370(8)
_cell_length_c 22.1716(11)
_cell_measurement_reflns_used 9857
_cell_measurement_temperature 120(2)
_cell_measurement_theta_max 27.55
_cell_measurement_theta_min 2.20
_cell_volume 4855.4(4)
_computing_cell_refinement 'Bruker SMART'
_computing_data_collection 'Bruker SMART'
_computing_data_reduction 'Bruker SAINT'
_computing_molecular_graphics 'Bruker SHELXTL'
_computing_publication_material 'Bruker SHELXTL'
_computing_structure_refinement 'SHELXL-97 (Sheldrick, 1997)'
_computing_structure_solution 'SHELXS-97 (Sheldrick, 1990)'
_diffrn_ambient_temperature 120(2)
_diffrn_measured_fraction_theta_full 0.984
_diffrn_measured_fraction_theta_max 0.984
_diffrn_measurement_device_type 'CCD area detector'
_diffrn_measurement_method 'phi and omega scans'
_diffrn_radiation_monochromator graphite
_diffrn_radiation_source 'fine-focus sealed tube'
_diffrn_radiation_type MoK\a
_diffrn_radiation_wavelength 0.71073
_diffrn_reflns_av_R_equivalents 0.0575
_diffrn_reflns_av_sigmaI/netI 0.0738
_diffrn_reflns_limit_h_max 19
_diffrn_reflns_limit_h_min -19
_diffrn_reflns_limit_k_max 21
_diffrn_reflns_limit_k_min -21
_diffrn_reflns_limit_l_max 29
_diffrn_reflns_limit_l_min -28
_diffrn_reflns_number 99701
_diffrn_reflns_theta_full 28.40
_diffrn_reflns_theta_max 28.40
_diffrn_reflns_theta_min 0.99
_exptl_absorpt_coefficient_mu 0.080
_exptl_absorpt_correction_type none
_exptl_crystal_colour colourless
_exptl_crystal_density_diffrn 1.165
_exptl_crystal_density_method 'not measured'
_exptl_crystal_description prism
_exptl_crystal_F_000 1815
_exptl_crystal_size_max 0.30
_exptl_crystal_size_mid 0.20
_exptl_crystal_size_min 0.10
_refine_diff_density_max 1.223
_refine_diff_density_min -0.708
_refine_diff_density_rms 0.120
_refine_ls_extinction_method none
_refine_ls_goodness_of_fit_ref 1.806
_refine_ls_hydrogen_treatment constr
_refine_ls_matrix_type full
_refine_ls_number_parameters 1136
_refine_ls_number_reflns 23980
_refine_ls_number_restraints 45
_refine_ls_restrained_S_all 1.831
_refine_ls_R_factor_all 0.1804
_refine_ls_R_factor_gt 0.1055
_refine_ls_shift/su_max 0.000
_refine_ls_shift/su_mean 0.000
_refine_ls_structure_factor_coef Fsqd
_refine_ls_weighting_details 'calc w=1/[\s^2^(Fo^2^)+(0.1000P)^2^+0.0000P] where P=(Fo^2^+2Fc^2^)/3'
_refine_ls_weighting_scheme calc
_refine_ls_wR_factor_gt 0.2969
_refine_ls_wR_factor_ref 0.3241
_reflns_number_gt 12858
_reflns_number_total 23980
_reflns_threshold_expression >2sigma(I)
_cod_data_source_file c1cc14124d.txt
_cod_data_source_block ar0712m_4
_cod_original_sg_symbol_H-M P-1
_cod_original_formula_sum 'C100.60 H113.30 N8 O16.80'
_cod_database_code 7106955

loop_
_symmetry_equiv_pos_as_xyz
'x, y, z'
'-x, -y, -z'

loop_
_atom_site_label
_atom_site_type_symbol
_atom_site_fract_x
_atom_site_fract_y
_atom_site_fract_z
_atom_site_U_iso_or_equiv
_atom_site_adp_type
_atom_site_occupancy
_atom_site_symmetry_multiplicity
_atom_site_calc_flag
_atom_site_refinement_flags
_atom_site_disorder_assembly
_atom_site_disorder_group
C11_1 C 0.1335(2) 0.0864(2) 0.15757(17) 0.0276(8) Uani 1 1 d . . .
C12_1 C 0.0776(2) 0.1414(2) 0.19694(17) 0.0273(8) Uani 1 1 d . . .
C13_1 C 0.0811(2) 0.1527(2) 0.26172(17) 0.0259(8) Uani 1 1 d . . .
C14_1 C 0.1414(2) 0.1054(2) 0.28701(18) 0.0277(8) Uani 1 1 d . . .
H14_1 H 0.1442 0.1124 0.3315 0.033 Uiso 1 1 calc R . .
C15_1 C 0.1979(2) 0.0479(2) 0.24955(17) 0.0269(8) Uani 1 1 d . B .
C16_1 C 0.1932(3) 0.0402(2) 0.18465(18) 0.0298(8) Uani 1 1 d . . .
O12_1 O 0.01529(16) 0.18108(16) 0.16709(11) 0.0295(6) Uani 1 1 d . . .
O16_1 O 0.24551(17) -0.01658(16) 0.14346(12) 0.0321(6) Uani 1 1 d . . .
C17_1 C 0.1338(3) 0.0810(2) 0.09106(19) 0.0317(9) Uani 1 1 d . . .
C21_1 C 0.2670(3) 0.0000(2) 0.27697(18) 0.0314(8) Uani 1 1 d . . .
H21_1 H 0.2766 -0.0545 0.2404 0.038 Uiso 1 1 calc R A 1
C22A_1 C 0.2357(3) -0.0327(3) 0.3293(2) 0.0398(10) Uiso 0.729(4) 1 d PD B 1
H22A_1 H 0.2147 0.0176 0.3631 0.048 Uiso 0.729(4) 1 calc PR B 1
H22B_1 H 0.2879 -0.0540 0.3497 0.048 Uiso 0.729(4) 1 calc PR B 1
C23A_1 C 0.1577(4) -0.1090(4) 0.3006(3) 0.0418(13) Uiso 0.729(4) 1 d PD B 1
H23A_1 H 0.1718 -0.1506 0.2590 0.050 Uiso 0.729(4) 1 calc PR B 1
H23B_1 H 0.1004 -0.0838 0.2916 0.050 Uiso 0.729(4) 1 calc PR B 1
C24A_1 C 0.1427(4) -0.1613(4) 0.3460(3) 0.0482(14) Uiso 0.729(4) 1 d PD B 1
H24A_1 H 0.1974 -0.1923 0.3508 0.058 Uiso 0.729(4) 1 calc PR B 1
H24B_1 H 0.1360 -0.1185 0.3892 0.058 Uiso 0.729(4) 1 calc PR B 1
C25A_1 C 0.0588(5) -0.2298(5) 0.3218(4) 0.0628(18) Uiso 0.729(4) 1 d PD B 1
H25A_1 H 0.0670 -0.2739 0.2794 0.075 Uiso 0.729(4) 1 calc PR B 1
H25B_1 H 0.0049 -0.1989 0.3148 0.075 Uiso 0.729(4) 1 calc PR B 1
C26A_1 C 0.0395(6) -0.2798(6) 0.3671(4) 0.086(2) Uiso 0.729(4) 1 d PD B 1
H26A_1 H -0.0159 -0.3222 0.3486 0.129 Uiso 0.729(4) 1 calc PR B 1
H26B_1 H 0.0303 -0.2369 0.4091 0.129 Uiso 0.729(4) 1 calc PR B 1
H26C_1 H 0.0915 -0.3126 0.3730 0.129 Uiso 0.729(4) 1 calc PR B 1
C22B_1 C 0.2357(3) -0.0327(3) 0.3293(2) 0.0398(10) Uiso 0.271(4) 1 d PD B 2
H22C_1 H 0.2218 0.0209 0.3641 0.048 Uiso 0.271(4) 1 calc PR B 2
H22D_1 H 0.1767 -0.0706 0.3103 0.048 Uiso 0.271(4) 1 calc PR B 2
C23B_1 C 0.2919(10) -0.0832(8) 0.3613(6) 0.0418(13) Uiso 0.271(4) 1 d PD B 2
H23C_1 H 0.2583 -0.0984 0.3932 0.050 Uiso 0.271(4) 1 calc PR B 2
H23D_1 H 0.3497 -0.0458 0.3846 0.050 Uiso 0.271(4) 1 calc PR B 2
C24B_1 C 0.3136(9) -0.1701(8) 0.3099(7) 0.0482(14) Uiso 0.271(4) 1 d PD B 2
H24C_1 H 0.3546 -0.1542 0.2820 0.058 Uiso 0.271(4) 1 calc PR B 2
H24D_1 H 0.3464 -0.2061 0.3320 0.058 Uiso 0.271(4) 1 calc PR B 2
C25B_1 C 0.2278(11) -0.2264(11) 0.2680(8) 0.0628(18) Uiso 0.271(4) 1 d PD B 2
H25C_1 H 0.2463 -0.2797 0.2353 0.075 Uiso 0.271(4) 1 calc PR B 2
H25D_1 H 0.1971 -0.1909 0.2445 0.075 Uiso 0.271(4) 1 calc PR B 2
C26B_1 C 0.1584(13) -0.2581(15) 0.3045(11) 0.086(2) Uiso 0.271(4) 1 d PD B 2
H26D_1 H 0.1170 -0.3089 0.2742 0.129 Uiso 0.271(4) 1 calc PR B 2
H26E_1 H 0.1228 -0.2089 0.3248 0.129 Uiso 0.271(4) 1 calc PR B 2
H26F_1 H 0.1909 -0.2767 0.3380 0.129 Uiso 0.271(4) 1 calc PR B 2
C27_1 C 0.3386(3) 0.0176(3) 0.14575(19) 0.0360(9) Uani 1 1 d . . .
H27A_1 H 0.3572 -0.0066 0.1021 0.043 Uiso 1 1 calc R . .
H27B_1 H 0.3431 0.0838 0.1585 0.043 Uiso 1 1 calc R . .
N31_1 N 0.2566(3) 0.1202(3) -0.09013(18) 0.0530(10) Uani 1 1 d . . .
C32_1 C 0.2281(3) 0.1285(3) -0.0334(2) 0.0492(12) Uani 1 1 d . . .
H32_1 H 0.2574 0.1760 0.0039 0.059 Uiso 1 1 calc R . .
C33_1 C 0.1584(3) 0.0719(3) -0.02573(18) 0.0356(9) Uani 1 1 d . . .
C34_1 C 0.1144(3) 0.0036(3) -0.08171(19) 0.0368(9) Uani 1 1 d . . .
H34_1 H 0.0646 -0.0353 -0.0791 0.044 Uiso 1 1 calc R . .
C35_1 C 0.1435(3) -0.0068(3) -0.14035(19) 0.0392(10) Uani 1 1 d . . .
H35_1 H 0.1147 -0.0528 -0.1787 0.047 Uiso 1 1 calc R . .
C36_1 C 0.2163(3) 0.0519(3) -0.1418(2) 0.0404(10) Uani 1 1 d . . .
N36_1 N 0.2555(3) 0.0455(3) -0.19740(17) 0.0496(10) Uani 1 1 d . . .
H36_1 H 0.2944 0.0914 -0.1945 0.060 Uiso 1 1 calc R . .
C37_1 C 0.1410(3) 0.0783(3) 0.03777(19) 0.0338(9) Uani 1 1 d . . .
C38_1 C 0.2413(3) -0.0226(4) -0.2558(2) 0.0506(12) Uani 1 1 d . . .
O38_1 O 0.1888(2) -0.0895(3) -0.26618(16) 0.0666(10) Uani 1 1 d . . .
C39_1 C 0.2957(4) -0.0068(4) -0.3058(2) 0.0665(15) Uani 1 1 d . . .
H39A_1 H 0.3545 0.0281 -0.2843 0.100 Uiso 1 1 calc R . .
H39B_1 H 0.2612 0.0263 -0.3288 0.100 Uiso 1 1 calc R . .
H39C_1 H 0.3064 -0.0647 -0.3367 0.100 Uiso 1 1 calc R . .
C11_2 C 0.1212(2) 0.4451(2) 0.29860(17) 0.0259(8) Uani 1 1 d . . .
C12_2 C 0.1774(2) 0.4812(2) 0.35901(17) 0.0250(8) Uani 1 1 d . . .
C13_2 C 0.1830(2) 0.4350(2) 0.40206(16) 0.0237(8) Uani 1 1 d . . .
C14_2 C 0.1331(2) 0.3511(2) 0.38322(16) 0.0236(7) Uani 1 1 d . . .
H14_2 H 0.1391 0.3178 0.4115 0.028 Uiso 1 1 calc R . .
C15_2 C 0.0747(2) 0.3131(2) 0.32467(16) 0.0235(7) Uani 1 1 d . . .
C16_2 C 0.0691(2) 0.3628(2) 0.28372(16) 0.0254(8) Uani 1 1 d . . .
O12_2 O 0.22330(16) 0.56599(16) 0.37420(12) 0.0280(6) Uani 1 1 d . . .
O16_2 O 0.00925(16) 0.33233(16) 0.22583(11) 0.0286(6) Uani 1 1 d . . .
C17_2 C 0.1211(3) 0.4848(2) 0.24950(18) 0.0306(8) Uani 1 1 d . . .
C21_2 C 0.0237(2) 0.2187(2) 0.30367(16) 0.0248(8) Uani 1 1 d . . .
H21_2 H -0.0335 0.2185 0.2751 0.030 Uiso 1 1 calc R . .
C22_2 C -0.0065(2) 0.1924(2) 0.35966(17) 0.0264(8) Uani 1 1 d . . .
H22A_2 H -0.0348 0.1293 0.3424 0.032 Uiso 1 1 calc R . .
H22B_2 H 0.0482 0.1961 0.3907 0.032 Uiso 1 1 calc R . .
C23_2 C -0.0745(3) 0.2515(2) 0.39532(18) 0.0313(9) Uani 1 1 d . . .
H23A_2 H -0.0416 0.3106 0.4226 0.038 Uiso 1 1 calc R . .
H23B_2 H -0.1206 0.2614 0.3633 0.038 Uiso 1 1 calc R . .
C24_2 C -0.1231(3) 0.2111(3) 0.4376(2) 0.0370(9) Uani 1 1 d . . .
H24A_2 H -0.0767 0.2013 0.4695 0.044 Uiso 1 1 calc R . .
H24B_2 H -0.1554 0.1518 0.4101 0.044 Uiso 1 1 calc R . .
C25_2 C -0.1922(3) 0.2689(3) 0.4739(2) 0.0391(10) Uani 1 1 d . . .
H25A_2 H -0.1586 0.3234 0.5073 0.047 Uiso 1 1 calc R . .
H25B_2 H -0.2317 0.2881 0.4431 0.047 Uiso 1 1 calc R . .
C26_2 C -0.2518(3) 0.2210(3) 0.5057(2) 0.0557(13) Uani 1 1 d . . .
H26A_2 H -0.2961 0.2603 0.5266 0.083 Uiso 1 1 calc R . .
H26B_2 H -0.2136 0.2051 0.5383 0.083 Uiso 1 1 calc R . .
H26C_2 H -0.2846 0.1663 0.4730 0.083 Uiso 1 1 calc R . .
C27_2 C 0.0411(3) 0.2708(2) 0.17257(17) 0.0300(8) Uani 1 1 d . . .
H27A_2 H 0.1087 0.2816 0.1774 0.036 Uiso 1 1 calc R . .
H27B_2 H 0.0159 0.2804 0.1325 0.036 Uiso 1 1 calc R . .
N31_2 N 0.1063(2) 0.6028(2) 0.07077(16) 0.0380(8) Uani 1 1 d . . .
C32_2 C 0.1078(3) 0.5928(3) 0.12855(19) 0.0390(10) Uani 1 1 d . . .
H32_2 H 0.1015 0.6441 0.1647 0.047 Uiso 1 1 calc R . .
C33_2 C 0.1180(3) 0.5135(3) 0.13927(18) 0.0326(9) Uani 1 1 d . . .
C34_2 C 0.1235(3) 0.4386(3) 0.0850(2) 0.0405(10) Uani 1 1 d . . .
H34_2 H 0.1284 0.3819 0.0897 0.049 Uiso 1 1 calc R . .
C35_2 C 0.1219(3) 0.4454(3) 0.0249(2) 0.0402(10) Uani 1 1 d . . .
H35_2 H 0.1261 0.3946 -0.0121 0.048 Uiso 1 1 calc R . .
C36_2 C 0.1140(3) 0.5296(3) 0.02004(18) 0.0333(9) Uani 1 1 d . . .
N36_2 N 0.1110(2) 0.5468(2) -0.03811(14) 0.0334(7) Uani 1 1 d . . .
H36_2 H 0.0985 0.6007 -0.0362 0.040 Uiso 1 1 calc R . .
C37_2 C 0.1204(3) 0.5041(3) 0.20147(19) 0.0333(9) Uani 1 1 d . . .
C38_2 C 0.1249(3) 0.4904(3) -0.0971(2) 0.0360(9) Uani 1 1 d . . .
O38_2 O 0.1401(2) 0.4137(2) -0.10705(14) 0.0484(8) Uani 1 1 d . . .
C39_2 C 0.1201(3) 0.5296(3) -0.15002(19) 0.0448(11) Uani 1 1 d . . .
H39A_2 H 0.1054 0.5916 -0.1330 0.067 Uiso 1 1 calc R . .
H39B_2 H 0.0724 0.4941 -0.1854 0.067 Uiso 1 1 calc R . .
H39C_2 H 0.1794 0.5287 -0.1662 0.067 Uiso 1 1 calc R . .
C11_3 C 0.4842(2) 0.4697(2) 0.40975(17) 0.0278(8) Uani 1 1 d . . .
C12_3 C 0.5123(2) 0.3920(2) 0.41832(16) 0.0271(8) Uani 1 1 d . . .
C13_3 C 0.4566(2) 0.3388(2) 0.44124(16) 0.0252(8) Uani 1 1 d . B .
C14_3 C 0.3722(2) 0.3661(2) 0.45631(16) 0.0240(7) Uani 1 1 d . . .
H14_3 H 0.3331 0.3297 0.4711 0.029 Uiso 1 1 calc R . .
C15_3 C 0.3421(2) 0.4445(2) 0.45081(16) 0.0232(7) Uani 1 1 d . . .
C16_3 C 0.3993(2) 0.4957(2) 0.42709(16) 0.0257(8) Uani 1 1 d . . .
O12_3 O 0.60094(16) 0.37370(17) 0.40700(12) 0.0318(6) Uani 1 1 d . B .
O16_3 O 0.37621(16) 0.57601(17) 0.42218(12) 0.0302(6) Uani 1 1 d . . .
C17_3 C 0.5396(2) 0.5200(3) 0.38080(18) 0.0308(8) Uani 1 1 d . . .
C21_3 C 0.2474(2) 0.4726(2) 0.46481(16) 0.0221(7) Uani 1 1 d . . .
H21_3 H 0.2527 0.5394 0.4775 0.026 Uiso 1 1 calc R . .
C22_3 C 0.2134(2) 0.4501(2) 0.52165(17) 0.0258(8) Uani 1 1 d . . .
H22A_3 H 0.2012 0.3842 0.5094 0.031 Uiso 1 1 calc R . .
H22B_3 H 0.2618 0.4720 0.5596 0.031 Uiso 1 1 calc R . .
C23_3 C 0.1266(3) 0.4928(3) 0.53966(18) 0.0321(9) Uani 1 1 d . . .
H23A_3 H 0.0820 0.4769 0.4999 0.039 Uiso 1 1 calc R . .
H23B_3 H 0.1416 0.5588 0.5562 0.039 Uiso 1 1 calc R . .
C24_3 C 0.0807(3) 0.4664(3) 0.5899(2) 0.0465(11) Uani 1 1 d . . .
H24A_3 H 0.0269 0.5002 0.5979 0.056 Uiso 1 1 calc R . .
H24B_3 H 0.0569 0.4022 0.5695 0.056 Uiso 1 1 calc R . .
C25_3 C 0.1305(4) 0.4776(4) 0.6524(3) 0.0651(14) Uani 1 1 d . . .
H25A_3 H 0.1808 0.4388 0.6463 0.078 Uiso 1 1 calc R . .
H25B_3 H 0.0888 0.4577 0.6783 0.078 Uiso 1 1 calc R . .
C26_3 C 0.1698(4) 0.5726(4) 0.6892(3) 0.0728(16) Uani 1 1 d . . .
H26A_3 H 0.2008 0.5769 0.7317 0.109 Uiso 1 1 calc R . .
H26B_3 H 0.1204 0.6115 0.6950 0.109 Uiso 1 1 calc R . .
H26C_3 H 0.2140 0.5917 0.6651 0.109 Uiso 1 1 calc R . .
C27_3 C 0.3171(2) 0.5704(3) 0.36574(18) 0.0320(9) Uani 1 1 d . . .
H27A_3 H 0.3330 0.6235 0.3538 0.038 Uiso 1 1 calc R . .
H27B_3 H 0.3270 0.5164 0.3296 0.038 Uiso 1 1 calc R . .
N31_3 N 0.7148(3) 0.5928(2) 0.22948(17) 0.0440(9) Uani 1 1 d . . .
C32_3 C 0.6600(3) 0.5577(3) 0.2611(2) 0.0439(11) Uani 1 1 d . . .
H32_3 H 0.6315 0.4982 0.2396 0.053 Uiso 1 1 calc R . .
C33_3 C 0.6422(3) 0.6024(3) 0.32309(19) 0.0357(9) Uani 1 1 d . . .
C34_3 C 0.6827(3) 0.6884(3) 0.3529(2) 0.0456(11) Uani 1 1 d . . .
H34_3 H 0.6709 0.7217 0.3952 0.055 Uiso 1 1 calc R . .
C35_3 C 0.7404(3) 0.7280(3) 0.3227(2) 0.0464(11) Uani 1 1 d . . .
H35_3 H 0.7692 0.7875 0.3435 0.056 Uiso 1 1 calc R . .
C36_3 C 0.7544(3) 0.6764(3) 0.2604(2) 0.0370(10) Uani 1 1 d . . .
N36_3 N 0.8127(2) 0.7071(2) 0.22427(17) 0.0422(9) Uani 1 1 d . . .
H36_3 H 0.8239 0.6665 0.1884 0.051 Uiso 1 1 calc R . .
C37_3 C 0.5836(3) 0.5572(3) 0.35444(19) 0.0348(9) Uani 1 1 d . . .
C38_3 C 0.8540(3) 0.7915(3) 0.2375(2) 0.0492(12) Uani 1 1 d . . .
O38_3 O 0.8463(3) 0.8543(2) 0.28513(18) 0.0634(10) Uani 1 1 d . . .
C39_3 C 0.9122(4) 0.7993(3) 0.1868(3) 0.0624(15) Uani 1 1 d . . .
H39A_3 H 0.9559 0.7545 0.1801 0.094 Uiso 1 1 calc R . .
H39B_3 H 0.9457 0.8595 0.2016 0.094 Uiso 1 1 calc R . .
H39C_3 H 0.8727 0.7890 0.1461 0.094 Uiso 1 1 calc R . .
C11_4 C 0.5006(3) 0.1122(3) 0.26909(18) 0.0320(9) Uani 1 1 d . B .
C12_4 C 0.4172(3) 0.0567(3) 0.25307(18) 0.0324(9) Uani 1 1 d . . .
C13_4 C 0.3582(2) 0.0599(2) 0.29775(18) 0.0286(8) Uani 1 1 d . B .
C14_4 C 0.3822(2) 0.1222(2) 0.35968(17) 0.0290(8) Uani 1 1 d . . .
H14_4 H 0.3413 0.1262 0.3906 0.035 Uiso 1 1 calc R B .
C15_4 C 0.4639(2) 0.1793(2) 0.37850(18) 0.0293(8) Uani 1 1 d . B .
C16_4 C 0.5227(2) 0.1721(3) 0.33227(18) 0.0310(8) Uani 1 1 d . . .
O12_4 O 0.39881(17) -0.00548(17) 0.18985(12) 0.0372(7) Uani 1 1 d . B .
O16_4 O 0.60815(17) 0.22126(18) 0.34863(12) 0.0357(6) Uani 1 1 d . B .
C17_4 C 0.5588(3) 0.1117(3) 0.22101(19) 0.0354(9) Uani 1 1 d . . .
C21_4 C 0.4880(2) 0.2518(2) 0.44564(17) 0.0282(8) Uani 1 1 d . . .
H21_4 H 0.5564 0.2616 0.4550 0.034 Uiso 1 1 calc R B .
C22_4 C 0.4540(3) 0.2259(3) 0.50041(17) 0.0306(8) Uani 1 1 d . B .
H22A_4 H 0.4701 0.2775 0.5413 0.037 Uiso 1 1 calc R . .
H22B_4 H 0.3864 0.2139 0.4918 0.037 Uiso 1 1 calc R . .
C23_4 C 0.4929(3) 0.1442(3) 0.5094(2) 0.0462(11) Uani 1 1 d . . .
H23A_4 H 0.4724 0.0917 0.4696 0.055 Uiso 1 1 calc R B 1
H23B_4 H 0.5605 0.1542 0.5140 0.055 Uiso 1 1 calc R B 1
C24A_4 C 0.4669(4) 0.1220(3) 0.5659(2) 0.0597(13) Uiso 0.50 1 d PD B 1
H24A_4 H 0.4735 0.0582 0.5595 0.072 Uiso 0.50 1 calc PR B 1
H24B_4 H 0.4025 0.1324 0.5713 0.072 Uiso 0.50 1 calc PR B 1
C25A_4 C 0.5341(9) 0.1857(8) 0.6279(5) 0.085(3) Uiso 0.50 1 d PD B 1
H25A_4 H 0.5983 0.1783 0.6201 0.102 Uiso 0.50 1 calc PR B 1
H25B_4 H 0.5243 0.2490 0.6348 0.102 Uiso 0.50 1 calc PR B 1
C26A_4 C 0.5184(12) 0.1648(11) 0.6892(6) 0.129(4) Uiso 0.50 1 d PD B 1
H26A_4 H 0.5468 0.2150 0.7276 0.193 Uiso 0.50 1 calc PR B 1
H26B_4 H 0.5460 0.1102 0.6884 0.193 Uiso 0.50 1 calc PR B 1
H26C_4 H 0.4525 0.1558 0.6907 0.193 Uiso 0.50 1 calc PR B 1
O1A_4 O 0.1012(16) 0.1694(16) 0.5291(13) 0.298(12) Uiso 0.50 1 d PD C 1
C1A_4 C 0.1761(11) 0.1435(10) 0.4957(8) 0.110(5) Uiso 0.50 1 d PD C 1
H1A_4 H 0.2234 0.1956 0.5086 0.132 Uiso 0.50 1 calc PR C 1
H1B_4 H 0.1557 0.1267 0.4488 0.132 Uiso 0.50 1 calc PR C 1
C2A_4 C 0.2187(14) 0.0666(13) 0.5074(11) 0.169(8) Uiso 0.50 1 d PD C 1
H2A_4 H 0.2123 0.0156 0.4667 0.254 Uiso 0.50 1 calc PR C 1
H2B_4 H 0.1878 0.0492 0.5391 0.254 Uiso 0.50 1 calc PR C 1
H2C_4 H 0.2838 0.0848 0.5241 0.254 Uiso 0.50 1 calc PR C 1
C24B_4 C 0.4669(4) 0.1220(3) 0.5659(2) 0.0597(13) Uiso 0.50 1 d PD B -2
H24C_4 H 0.4589 0.1755 0.6031 0.072 Uiso 0.50 1 calc PR B -2
H24D_4 H 0.5090 0.0842 0.5799 0.072 Uiso 0.50 1 calc PR B -2
C25B_4 C 0.3704(8) 0.0662(8) 0.5253(6) 0.085(3) Uiso 0.50 1 d PD B -2
H25C_4 H 0.3318 0.1072 0.5122 0.102 Uiso 0.50 1 calc PR B -2
H25D_4 H 0.3826 0.0189 0.4856 0.102 Uiso 0.50 1 calc PR B -2
C26B_4 C 0.3206(11) 0.0244(11) 0.5643(8) 0.129(4) Uiso 0.50 1 d PD B -2
H26D_4 H 0.3193 0.0688 0.6073 0.193 Uiso 0.50 1 calc PR B -2
H26E_4 H 0.3516 -0.0261 0.5686 0.193 Uiso 0.50 1 calc PR B -2
H26F_4 H 0.2577 0.0027 0.5428 0.193 Uiso 0.50 1 calc PR B -2
O1B_4 O 0.0707(7) 0.0588(7) 0.4983(5) 0.127(4) Uiso 0.50 1 d PD D -2
C1B_4 C 0.0100(7) 0.0143(6) 0.4421(5) 0.055(2) Uiso 0.50 1 d PD D -2
H1C_4 H 0.0472 -0.0182 0.4088 0.066 Uiso 0.50 1 calc PR D -2
H1D_4 H -0.0158 0.0610 0.4275 0.066 Uiso 0.50 1 calc PR D -2
C2B_4 C -0.0674(6) -0.0496(6) 0.4402(5) 0.049(2) Uiso 0.50 1 d PD D -2
H2D_4 H -0.0944 -0.0817 0.3952 0.074 Uiso 0.50 1 calc PR D -2
H2E_4 H -0.1136 -0.0172 0.4644 0.074 Uiso 0.50 1 calc PR D -2
H2F_4 H -0.0458 -0.0926 0.4597 0.074 Uiso 0.50 1 calc PR D -2
C27_4 C 0.6106(3) 0.3090(3) 0.34670(18) 0.0364(10) Uani 1 1 d . . .
H27A_4 H 0.5607 0.3107 0.3137 0.044 Uiso 1 1 calc R B .
H27B_4 H 0.6695 0.3246 0.3334 0.044 Uiso 1 1 calc R . .
N31_4 N 0.6967(2) 0.0827(2) 0.02600(15) 0.0368(8) Uani 1 1 d . . .
C32_4 C 0.6455(3) 0.0756(3) 0.07089(19) 0.0380(10) Uani 1 1 d . B .
H32_4 H 0.5940 0.0313 0.0573 0.046 Uiso 1 1 calc R . .
C33_4 C 0.6629(3) 0.1287(3) 0.13583(18) 0.0343(9) Uani 1 1 d . . .
C34_4 C 0.7380(3) 0.1939(3) 0.15454(19) 0.0358(9) Uani 1 1 d . B .
H34_4 H 0.7526 0.2321 0.1985 0.043 Uiso 1 1 calc R . .
C35_4 C 0.7911(3) 0.2030(3) 0.10915(19) 0.0350(9) Uani 1 1 d . . .
H35_4 H 0.8423 0.2475 0.1211 0.042 Uiso 1 1 calc R B .
C36_4 C 0.7679(3) 0.1455(3) 0.04548(18) 0.0316(9) Uani 1 1 d . B .
N36_4 N 0.8196(2) 0.1438(2) -0.00439(15) 0.0335(8) Uani 1 1 d . . .
H36_4 H 0.8057 0.0968 -0.0401 0.040 Uiso 1 1 calc R B .
C37_4 C 0.6050(3) 0.1176(3) 0.18167(19) 0.0363(9) Uani 1 1 d . B .
C38_4 C 0.8886(3) 0.2052(3) -0.00523(19) 0.0325(9) Uani 1 1 d . B .
O38_4 O 0.91366(19) 0.27423(18) 0.04075(13) 0.0388(7) Uani 1 1 d . . .
C39_4 C 0.9316(3) 0.1817(3) -0.0664(2) 0.0433(10) Uani 1 1 d . . .
H39A_4 H 0.9023 0.1238 -0.0969 0.065 Uiso 1 1 calc R B .
H39B_4 H 0.9972 0.1780 -0.0565 0.065 Uiso 1 1 calc R . .
H39C_4 H 0.9235 0.2281 -0.0858 0.065 Uiso 1 1 calc R . .
O1A_6 O 0.6553(12) 0.2934(10) -0.0087(7) 0.221(6) Uiso 0.60 1 d PD E 1
C1A_6 C 0.6765(8) 0.3185(7) -0.0565(5) 0.081(3) Uiso 0.60 1 d PD E 1
H1A_6 H 0.7341 0.3596 -0.0408 0.097 Uiso 0.60 1 calc PR E 1
H1B_6 H 0.6281 0.3540 -0.0662 0.097 Uiso 0.60 1 calc PR E 1
C2A_6 C 0.6898(14) 0.2430(11) -0.1235(7) 0.172(7) Uiso 0.60 1 d PD E 1
H2A_6 H 0.6832 0.2678 -0.1584 0.258 Uiso 0.60 1 calc PR E 1
H2B_6 H 0.6433 0.1916 -0.1332 0.258 Uiso 0.60 1 calc PR E 1
H2C_6 H 0.7510 0.2234 -0.1197 0.258 Uiso 0.60 1 calc PR E 1
O1B_6 O 0.6443(15) 0.3894(13) 0.0495(11) 0.193(8) Uiso 0.40 1 d PD F 2
C1B_6 C 0.5964(15) 0.2982(13) 0.0455(11) 0.122(7) Uiso 0.40 1 d PD F 2
H1D_6 H 0.6316 0.2501 0.0228 0.183 Uiso 0.40 1 calc PR F 2
H1E_6 H 0.5345 0.2888 0.0220 0.183 Uiso 0.40 1 calc PR F 2
H1F_6 H 0.5929 0.2979 0.0893 0.183 Uiso 0.40 1 calc PR F 2
O1A_7 O 0.3920(5) 0.2036(4) -0.1782(3) 0.066(2) Uani 0.50 1 d PD G -1
C1A_7 C 0.4393(9) 0.2127(9) -0.1116(6) 0.084(4) Uiso 0.50 1 d PD G -1
H1A_7 H 0.4891 0.2617 -0.1033 0.101 Uiso 0.50 1 calc PR G -1
H1B_7 H 0.3940 0.2399 -0.0831 0.101 Uiso 0.50 1 calc PR G -1
C2A_7 C 0.4813(10) 0.1552(9) -0.0790(7) 0.088(4) Uiso 0.50 1 d PD G -1
H2A_7 H 0.4660 0.1723 -0.0348 0.131 Uiso 0.50 1 calc PR G -1
H2B_7 H 0.5479 0.1627 -0.0776 0.131 Uiso 0.50 1 calc PR G -1
H2C_7 H 0.4577 0.0923 -0.1030 0.131 Uiso 0.50 1 calc PR G -1
O1E_7 O 0.4928(16) 0.6819(14) 0.2132(11) 0.243(8) Uiso 0.50 1 d P H -1
C1E_7 C 0.4189(12) 0.6066(12) 0.2096(9) 0.129(6) Uiso 0.50 1 d P H -1
H1I_7 H 0.4484 0.5570 0.2168 0.194 Uiso 0.50 1 calc PR H -1
H1J_7 H 0.3821 0.5851 0.1667 0.194 Uiso 0.50 1 calc PR H -1
H1K_7 H 0.3792 0.6298 0.2428 0.194 Uiso 0.50 1 calc PR H -1
O1F_7 O 0.6378(15) 0.4472(13) -0.0158(10) 0.231(8) Uiso 0.50 1 d P I -1
O1B_7 O 0.4338(14) 0.1653(15) -0.1649(10) 0.076(6) Uiso 0.20 1 d PD J 2
C1B_7 C 0.497(10) 0.121(4) -0.133(5) 0.65(16) Uiso 0.20 1 d PD J 2
H1C_7 H 0.5426 0.0962 -0.1620 0.783 Uiso 0.20 1 calc PR J 2
H1D_7 H 0.4618 0.0700 -0.1268 0.783 Uiso 0.20 1 calc PR J 2
C2B_7 C 0.5463(14) 0.1852(14) -0.0674(9) 0.040(5) Uiso 0.20 1 d PD J 2
H2D_7 H 0.5578 0.1517 -0.0381 0.061 Uiso 0.20 1 calc PR J 2
H2E_7 H 0.5079 0.2326 -0.0487 0.061 Uiso 0.20 1 calc PR J 2
H2F_7 H 0.6047 0.2121 -0.0735 0.061 Uiso 0.20 1 calc PR J 2
O1C_7 O 0.5672(6) 0.7055(5) 0.0696(4) 0.0316(19) Uiso 0.30 1 d PD K 3
C1C_7 C 0.6053(13) 0.6420(13) 0.1002(9) 0.071(5) Uiso 0.30 1 d PD K 3
H1E_7 H 0.6688 0.6625 0.1222 0.085 Uiso 0.30 1 calc PR K 3
H1F_7 H 0.6013 0.5798 0.0692 0.085 Uiso 0.30 1 calc PR K 3
C2C_7 C 0.5299(8) 0.6542(8) 0.1514(6) 0.029(3) Uiso 0.30 1 d PD K 3
H2G_7 H 0.5424 0.6170 0.1781 0.044 Uiso 0.30 1 calc PR K 3
H2H_7 H 0.4680 0.6354 0.1273 0.044 Uiso 0.30 1 calc PR K 3
H2I_7 H 0.5343 0.7172 0.1793 0.044 Uiso 0.30 1 calc PR K 3
O1D_7 O 0.6038(16) 0.7211(13) 0.1445(9) 0.250(9) Uiso 0.50 1 d PD L 4
C1D_7 C 0.6330(10) 0.6714(9) 0.0871(7) 0.085(4) Uiso 0.50 1 d PD L 4
H1G_7 H 0.7001 0.6876 0.0943 0.102 Uiso 0.50 1 calc PR L 4
H1H_7 H 0.6085 0.6984 0.0555 0.102 Uiso 0.50 1 calc PR L 4
C2D_7 C 0.6199(15) 0.5723(10) 0.0504(9) 0.163(8) Uiso 0.50 1 d PD L 4
H2J_7 H 0.6393 0.5604 0.0077 0.244 Uiso 0.50 1 calc PR L 4
H2K_7 H 0.5551 0.5498 0.0454 0.244 Uiso 0.50 1 calc PR L 4
H2L_7 H 0.6568 0.5418 0.0743 0.244 Uiso 0.50 1 calc PR L 4
C41_5 C 0.3539(3) 0.3061(4) 0.2065(2) 0.054(2) Uani 0.70 1 d PG M 1
C42_5 C 0.3090(3) 0.3571(4) 0.1754(3) 0.091(3) Uani 0.70 1 d PG M 1
H42_5 H 0.2578 0.3856 0.1917 0.109 Uiso 0.70 1 calc PR M 1
C43_5 C 0.3390(4) 0.3664(4) 0.1204(3) 0.092(3) Uani 0.70 1 d PG M 1
H43_5 H 0.3083 0.4013 0.0991 0.110 Uiso 0.70 1 calc PR M 1
C44_5 C 0.4139(4) 0.3247(5) 0.0966(3) 0.096(3) Uani 0.70 1 d PG M 1
H44_5 H 0.4344 0.3310 0.0590 0.115 Uiso 0.70 1 calc PR M 1
C45_5 C 0.4588(4) 0.2737(4) 0.1277(3) 0.088(3) Uani 0.70 1 d PG M 1
H45_5 H 0.5100 0.2452 0.1114 0.106 Uiso 0.70 1 calc PR M 1
C46_5 C 0.4288(3) 0.2644(4) 0.1827(3) 0.063(2) Uani 0.70 1 d PG M 1
H46_5 H 0.4595 0.2295 0.2040 0.076 Uiso 0.70 1 calc PR M 1
C47_5 C 0.3200(7) 0.2895(6) 0.2644(5) 0.0352(15) Uani 0.70 1 d P M 1
H47A_5 H 0.2660 0.3211 0.2751 0.053 Uiso 0.70 1 calc PR M 1
H47B_5 H 0.3685 0.3116 0.3016 0.053 Uiso 0.70 1 calc PR M 1
H47C_5 H 0.3037 0.2250 0.2538 0.053 Uiso 0.70 1 calc PR M 1
O1A_5 O 0.3833(12) 0.3998(11) 0.2307(8) 0.104(4) Uiso 0.30 1 d PD N 2
C1A_5 C 0.330(2) 0.3151(18) 0.2081(14) 0.104(4) Uiso 0.30 1 d PD N 2
H1A_5 H 0.3597 0.2713 0.1753 0.125 Uiso 0.30 1 calc PR N 2
H1B_5 H 0.2686 0.3203 0.1874 0.125 Uiso 0.30 1 calc PR N 2
C2A_5 C 0.319(3) 0.282(3) 0.265(2) 0.104(4) Uiso 0.30 1 d PD N 2
H2A_5 H 0.2563 0.2530 0.2602 0.156 Uiso 0.30 1 calc PR N 2
H2B_5 H 0.3309 0.3326 0.3061 0.156 Uiso 0.30 1 calc PR N 2
H2C_5 H 0.3625 0.2382 0.2658 0.156 Uiso 0.30 1 calc PR N 2

loop_
_atom_site_aniso_label
_atom_site_aniso_U_11
_atom_site_aniso_U_22
_atom_site_aniso_U_33
_atom_site_aniso_U_23
_atom_site_aniso_U_13
_atom_site_aniso_U_12
C11_1 0.0249(19) 0.0315(19) 0.0228(19) 0.0056(15) 0.0046(15) -0.0041(16)
C12_1 0.0216(18) 0.0306(19) 0.0256(19) 0.0055(16) 0.0038(15) -0.0025(15)
C13_1 0.0204(18) 0.0329(19) 0.0226(18) 0.0070(15) 0.0065(15) -0.0015(15)
C14_1 0.0244(19) 0.033(2) 0.0238(19) 0.0069(16) 0.0074(15) -0.0026(16)
C15_1 0.0231(18) 0.0282(19) 0.0257(19) 0.0045(15) 0.0056(15) -0.0002(15)
C16_1 0.027(2) 0.0295(19) 0.027(2) 0.0014(16) 0.0089(16) -0.0016(16)
O12_1 0.0260(13) 0.0377(14) 0.0219(13) 0.0067(11) 0.0026(11) 0.0024(11)
O16_1 0.0263(14) 0.0376(14) 0.0259(14) 0.0016(11) 0.0083(11) 0.0026(11)
C17_1 0.0244(19) 0.034(2) 0.032(2) 0.0053(17) 0.0046(17) 0.0036(16)
C21_1 0.032(2) 0.030(2) 0.029(2) 0.0053(16) 0.0048(17) 0.0027(16)
C27_1 0.030(2) 0.047(2) 0.025(2) 0.0035(18) 0.0101(17) 0.0030(18)
N31_1 0.065(3) 0.053(2) 0.033(2) 0.0056(18) 0.018(2) -0.009(2)
C32_1 0.061(3) 0.051(3) 0.027(2) 0.005(2) 0.010(2) -0.012(2)
C33_1 0.038(2) 0.043(2) 0.023(2) 0.0085(17) 0.0076(18) 0.0049(19)
C34_1 0.030(2) 0.046(2) 0.030(2) 0.0085(18) 0.0036(18) 0.0029(18)
C35_1 0.034(2) 0.053(3) 0.023(2) 0.0044(18) 0.0001(17) 0.005(2)
C36_1 0.043(2) 0.049(3) 0.027(2) 0.0102(19) 0.0089(19) 0.007(2)
N36_1 0.057(2) 0.062(2) 0.029(2) 0.0127(18) 0.0132(18) 0.007(2)
C37_1 0.033(2) 0.039(2) 0.025(2) 0.0044(17) 0.0080(17) 0.0038(17)
C38_1 0.038(3) 0.070(3) 0.033(3) 0.003(2) 0.005(2) 0.015(2)
O38_1 0.048(2) 0.090(3) 0.0376(19) -0.0084(18) 0.0062(16) 0.003(2)
C39_1 0.070(4) 0.096(4) 0.034(3) 0.014(3) 0.023(3) 0.027(3)
C11_2 0.0243(18) 0.0326(19) 0.0237(19) 0.0119(16) 0.0066(15) 0.0059(16)
C12_2 0.0229(18) 0.0285(19) 0.0249(19) 0.0099(15) 0.0065(15) 0.0031(15)
C13_2 0.0167(17) 0.035(2) 0.0220(18) 0.0101(15) 0.0083(14) 0.0061(15)
C14_2 0.0187(17) 0.0335(19) 0.0196(17) 0.0093(15) 0.0057(14) 0.0055(15)
C15_2 0.0171(17) 0.0326(19) 0.0211(18) 0.0081(15) 0.0072(14) 0.0049(14)
C16_2 0.0191(17) 0.038(2) 0.0172(17) 0.0064(15) 0.0028(14) 0.0050(15)
O12_2 0.0206(12) 0.0356(14) 0.0283(14) 0.0126(11) 0.0036(11) 0.0000(11)
O16_2 0.0238(13) 0.0391(14) 0.0215(13) 0.0098(11) 0.0001(11) 0.0030(11)
C17_2 0.026(2) 0.037(2) 0.026(2) 0.0091(17) 0.0015(16) 0.0029(16)
C21_2 0.0186(17) 0.0345(19) 0.0214(18) 0.0092(15) 0.0055(14) 0.0021(15)
C22_2 0.0250(18) 0.0314(19) 0.0228(18) 0.0081(15) 0.0084(15) 0.0019(15)
C23_2 0.027(2) 0.034(2) 0.032(2) 0.0079(17) 0.0120(17) 0.0036(16)
C24_2 0.038(2) 0.043(2) 0.033(2) 0.0141(18) 0.0161(19) 0.0034(19)
C25_2 0.036(2) 0.052(3) 0.032(2) 0.0133(19) 0.0144(19) 0.007(2)
C26_2 0.043(3) 0.064(3) 0.057(3) 0.010(2) 0.029(2) 0.003(2)
C27_2 0.0270(19) 0.042(2) 0.0188(18) 0.0076(16) 0.0024(16) 0.0029(17)
N31_2 0.048(2) 0.0418(19) 0.0285(18) 0.0160(16) 0.0088(16) 0.0054(16)
C32_2 0.049(3) 0.043(2) 0.025(2) 0.0126(18) 0.0039(19) 0.007(2)
C33_2 0.029(2) 0.049(2) 0.026(2) 0.0211(18) 0.0041(16) 0.0019(18)
C34_2 0.049(3) 0.044(2) 0.035(2) 0.021(2) 0.009(2) 0.006(2)
C35_2 0.050(3) 0.042(2) 0.033(2) 0.0156(19) 0.013(2) 0.007(2)
C36_2 0.032(2) 0.047(2) 0.025(2) 0.0167(18) 0.0071(17) 0.0028(18)
N36_2 0.0405(19) 0.0425(19) 0.0231(16) 0.0167(15) 0.0105(15) 0.0073(15)
C37_2 0.029(2) 0.043(2) 0.032(2) 0.0187(18) 0.0053(17) 0.0021(17)
C38_2 0.031(2) 0.045(2) 0.035(2) 0.0140(19) 0.0138(18) 0.0053(18)
O38_2 0.063(2) 0.0516(19) 0.0385(17) 0.0181(15) 0.0267(16) 0.0158(16)
C39_2 0.050(3) 0.063(3) 0.026(2) 0.017(2) 0.013(2) 0.012(2)
C11_3 0.0232(18) 0.041(2) 0.0177(18) 0.0087(16) 0.0056(15) 0.0005(16)
C12_3 0.0184(17) 0.041(2) 0.0183(18) 0.0047(16) 0.0035(15) 0.0034(16)
C13_3 0.0193(17) 0.037(2) 0.0157(17) 0.0042(15) 0.0029(14) 0.0026(15)
C14_3 0.0179(17) 0.0343(19) 0.0182(17) 0.0073(15) 0.0030(14) 0.0013(15)
C15_3 0.0176(17) 0.0343(19) 0.0143(16) 0.0052(14) 0.0002(14) 0.0006(15)
C16_3 0.0204(18) 0.034(2) 0.0202(18) 0.0070(15) 0.0034(15) 0.0007(15)
O12_3 0.0179(12) 0.0462(16) 0.0256(14) 0.0041(12) 0.0069(11) 0.0017(11)
O16_3 0.0234(13) 0.0381(14) 0.0291(14) 0.0121(12) 0.0049(11) -0.0012(11)
C17_3 0.0200(18) 0.045(2) 0.025(2) 0.0090(17) 0.0028(16) 0.0027(17)
C21_3 0.0181(17) 0.0286(18) 0.0201(17) 0.0081(15) 0.0066(14) 0.0019(14)
C22_3 0.0217(18) 0.037(2) 0.0211(18) 0.0120(16) 0.0063(15) 0.0016(15)
C23_3 0.027(2) 0.048(2) 0.028(2) 0.0178(18) 0.0118(16) 0.0081(17)
C24_3 0.053(3) 0.059(3) 0.037(2) 0.022(2) 0.025(2) 0.014(2)
C25_3 0.065(3) 0.081(4) 0.059(3) 0.032(3) 0.021(3) 0.015(3)
C26_3 0.063(4) 0.080(4) 0.078(4) 0.029(3) 0.015(3) 0.015(3)
C27_3 0.029(2) 0.043(2) 0.029(2) 0.0188(18) 0.0059(17) 0.0001(17)
N31_3 0.053(2) 0.043(2) 0.038(2) 0.0133(17) 0.0228(18) 0.0023(18)
C32_3 0.045(3) 0.047(2) 0.042(3) 0.016(2) 0.019(2) -0.002(2)
C33_3 0.030(2) 0.051(3) 0.033(2) 0.020(2) 0.0151(18) 0.0107(19)
C34_3 0.048(3) 0.057(3) 0.035(2) 0.015(2) 0.023(2) 0.003(2)
C35_3 0.049(3) 0.047(3) 0.042(3) 0.010(2) 0.022(2) 0.001(2)
C36_3 0.036(2) 0.048(3) 0.036(2) 0.021(2) 0.0174(19) 0.0113(19)
N36_3 0.050(2) 0.046(2) 0.040(2) 0.0206(17) 0.0270(18) 0.0095(17)
C37_3 0.028(2) 0.049(2) 0.029(2) 0.0144(19) 0.0076(17) 0.0083(18)
C38_3 0.061(3) 0.047(3) 0.050(3) 0.023(2) 0.027(2) 0.012(2)
O38_3 0.085(3) 0.0461(19) 0.064(2) 0.0197(18) 0.033(2) 0.0075(18)
C39_3 0.072(4) 0.059(3) 0.074(4) 0.036(3) 0.043(3) 0.008(3)
C11_4 0.026(2) 0.042(2) 0.026(2) 0.0060(17) 0.0106(16) 0.0102(17)
C12_4 0.028(2) 0.037(2) 0.026(2) 0.0018(17) 0.0050(16) 0.0061(17)
C13_4 0.0261(19) 0.0295(19) 0.029(2) 0.0068(16) 0.0084(16) 0.0069(16)
C14_4 0.0259(19) 0.036(2) 0.0239(19) 0.0077(16) 0.0068(16) 0.0071(16)
C15_4 0.0216(18) 0.039(2) 0.0255(19) 0.0075(16) 0.0061(16) 0.0091(16)
C16_4 0.0222(19) 0.040(2) 0.027(2) 0.0062(17) 0.0045(16) 0.0050(16)
O12_4 0.0289(14) 0.0427(16) 0.0298(15) -0.0017(12) 0.0064(12) 0.0067(12)
O16_4 0.0219(13) 0.0454(16) 0.0326(15) 0.0028(12) 0.0089(12) 0.0031(12)
C17_4 0.024(2) 0.046(2) 0.028(2) 0.0020(18) 0.0037(17) 0.0051(17)
C21_4 0.0209(18) 0.038(2) 0.0224(19) 0.0052(16) 0.0036(15) 0.0075(16)
C22_4 0.0261(19) 0.042(2) 0.0229(19) 0.0092(16) 0.0041(16) 0.0071(17)
C23_4 0.048(3) 0.055(3) 0.047(3) 0.026(2) 0.016(2) 0.022(2)
C27_4 0.026(2) 0.052(3) 0.026(2) 0.0049(18) 0.0140(17) -0.0001(18)
N31_4 0.0335(19) 0.0438(19) 0.0287(18) 0.0058(15) 0.0104(15) 0.0003(16)
C32_4 0.028(2) 0.047(2) 0.033(2) 0.0041(19) 0.0116(18) 0.0004(18)
C33_4 0.030(2) 0.041(2) 0.027(2) 0.0037(17) 0.0099(17) 0.0076(18)
C34_4 0.034(2) 0.041(2) 0.026(2) 0.0027(17) 0.0070(18) 0.0033(18)
C35_4 0.031(2) 0.038(2) 0.030(2) 0.0048(17) 0.0048(18) -0.0008(17)
C36_4 0.027(2) 0.036(2) 0.029(2) 0.0072(17) 0.0063(17) 0.0016(17)
N36_4 0.0355(18) 0.0347(18) 0.0260(17) 0.0034(14) 0.0118(15) 0.0015(15)
C37_4 0.028(2) 0.046(2) 0.027(2) 0.0019(18) 0.0031(18) 0.0050(18)
C38_4 0.028(2) 0.039(2) 0.029(2) 0.0100(18) 0.0031(17) 0.0061(17)
O38_4 0.0450(17) 0.0395(16) 0.0293(15) 0.0110(13) 0.0015(13) -0.0026(13)
C39_4 0.039(2) 0.051(3) 0.042(3) 0.016(2) 0.016(2) 0.000(2)
O1A_7 0.072(5) 0.040(4) 0.073(5) -0.004(4) 0.045(4) -0.017(4)
C41_5 0.032(4) 0.073(5) 0.055(4) 0.024(4) -0.003(3) -0.010(4)
C42_5 0.043(4) 0.155(9) 0.123(8) 0.102(8) 0.030(5) 0.036(5)
C43_5 0.076(6) 0.138(8) 0.121(8) 0.098(7) 0.061(6) 0.071(6)
C44_5 0.099(7) 0.135(9) 0.078(6) 0.063(7) 0.029(6) 0.029(7)
C45_5 0.080(6) 0.114(7) 0.092(7) 0.053(6) 0.026(6) 0.044(6)
C46_5 0.063(5) 0.079(5) 0.063(5) 0.036(4) 0.021(4) 0.029(4)
C47_5 0.022(3) 0.034(3) 0.043(4) 0.006(3) 0.001(3) 0.004(2)

loop_
_atom_type_symbol
_atom_type_description
_atom_type_scat_dispersion_real
_atom_type_scat_dispersion_imag
_atom_type_scat_source
C C 0.0033 0.0016 'International Tables Vol C Tables 4.2.6.8 and 6.1.1.4'
H H 0.0000 0.0000 'International Tables Vol C Tables 4.2.6.8 and 6.1.1.4'
N N 0.0061 0.0033 'International Tables Vol C Tables 4.2.6.8 and 6.1.1.4'
O O 0.0106 0.0060 'International Tables Vol C Tables 4.2.6.8 and 6.1.1.4'

loop_
_geom_angle_atom_site_label_1
_geom_angle_atom_site_label_2
_geom_angle_atom_site_label_3
_geom_angle
C12_1 C11_1 C16_1 118.6(3)
C12_1 C11_1 C17_1 120.9(3)
C16_1 C11_1 C17_1 120.4(3)
C13_1 C12_1 O12_1 121.5(3)
C13_1 C12_1 C11_1 121.9(3)
O12_1 C12_1 C11_1 116.6(3)
C12_1 C13_1 C14_1 117.8(3)
C12_1 C13_1 C21_2 119.8(3)
C14_1 C13_1 C21_2 122.3(3)
C13_1 C14_1 C15_1 122.7(3)
C13_1 C14_1 H14_1 118.6
C15_1 C14_1 H14_1 118.6
C16_1 C15_1 C14_1 117.2(3)
C16_1 C15_1 C21_1 119.3(3)
C14_1 C15_1 C21_1 123.3(3)
O16_1 C16_1 C15_1 121.2(3)
O16_1 C16_1 C11_1 117.0(3)
C15_1 C16_1 C11_1 121.7(3)
C12_1 O12_1 C27_2 116.6(3)
C16_1 O16_1 C27_1 116.6(3)
C37_1 C17_1 C11_1 175.0(4)
C15_1 C21_1 C22A_1 114.5(3)
C15_1 C21_1 C13_4 108.1(3)
C22A_1 C21_1 C13_4 113.9(3)
C15_1 C21_1 H21_1 106.6
C22A_1 C21_1 H21_1 106.6
C13_4 C21_1 H21_1 106.6
C21_1 C22A_1 C23A_1 110.7(4)
C21_1 C22A_1 H22A_1 109.5
C23A_1 C22A_1 H22A_1 109.5
C21_1 C22A_1 H22B_1 109.5
C23A_1 C22A_1 H22B_1 109.5
H22A_1 C22A_1 H22B_1 108.1
C22A_1 C23A_1 C24A_1 112.2(4)
C22A_1 C23A_1 H23A_1 109.2
C24A_1 C23A_1 H23A_1 109.2
C22A_1 C23A_1 H23B_1 109.2
C24A_1 C23A_1 H23B_1 109.2
H23A_1 C23A_1 H23B_1 107.9
C25A_1 C24A_1 C23A_1 112.8(5)
C25A_1 C24A_1 H24A_1 109.0
C23A_1 C24A_1 H24A_1 109.0
C25A_1 C24A_1 H24B_1 109.0
C23A_1 C24A_1 H24B_1 109.0
H24A_1 C24A_1 H24B_1 107.8
C24A_1 C25A_1 C26A_1 114.2(6)
C24A_1 C25A_1 H25A_1 108.7
C26A_1 C25A_1 H25A_1 108.7
C24A_1 C25A_1 H25B_1 108.7
C26A_1 C25A_1 H25B_1 108.7
H25A_1 C25A_1 H25B_1 107.6
C25A_1 C26A_1 H26A_1 109.5
C25A_1 C26A_1 H26B_1 109.5
H26A_1 C26A_1 H26B_1 109.5
C25A_1 C26A_1 H26C_1 109.5
H26A_1 C26A_1 H26C_1 109.5
H26B_1 C26A_1 H26C_1 109.5
C24B_1 C23B_1 H23C_1 109.8
C24B_1 C23B_1 H23D_1 109.8
H23C_1 C23B_1 H23D_1 108.2
C25B_1 C24B_1 C23B_1 112.4(11)
C25B_1 C24B_1 H24C_1 109.1
C23B_1 C24B_1 H24C_1 109.1
C25B_1 C24B_1 H24D_1 109.1
C23B_1 C24B_1 H24D_1 109.1
H24C_1 C24B_1 H24D_1 107.9
C24B_1 C25B_1 C26B_1 115.2(13)
C24B_1 C25B_1 H25C_1 108.5
C26B_1 C25B_1 H25C_1 108.5
C24B_1 C25B_1 H25D_1 108.5
C26B_1 C25B_1 H25D_1 108.5
H25C_1 C25B_1 H25D_1 107.5
C25B_1 C26B_1 H26D_1 109.5
C25B_1 C26B_1 H26E_1 109.5
H26D_1 C26B_1 H26E_1 109.5
C25B_1 C26B_1 H26F_1 109.5
H26D_1 C26B_1 H26F_1 109.5
H26E_1 C26B_1 H26F_1 109.5
O12_4 C27_1 O16_1 111.9(3)
O12_4 C27_1 H27A_1 109.2
O16_1 C27_1 H27A_1 109.2
O12_4 C27_1 H27B_1 109.2
O16_1 C27_1 H27B_1 109.2
H27A_1 C27_1 H27B_1 107.9
C36_1 N31_1 C32_1 117.3(4)
N31_1 C32_1 C33_1 124.0(4)
N31_1 C32_1 H32_1 118.0
C33_1 C32_1 H32_1 118.0
C32_1 C33_1 C34_1 117.1(4)
C32_1 C33_1 C37_1 119.9(4)
C34_1 C33_1 C37_1 122.7(4)
C35_1 C34_1 C33_1 119.9(4)
C35_1 C34_1 H34_1 120.1
C33_1 C34_1 H34_1 120.1
C34_1 C35_1 C36_1 117.9(4)
C34_1 C35_1 H35_1 121.0
C36_1 C35_1 H35_1 121.0
N31_1 C36_1 C35_1 123.7(4)
N31_1 C36_1 N36_1 112.7(4)
C35_1 C36_1 N36_1 123.6(4)
C38_1 N36_1 C36_1 128.5(4)
C38_1 N36_1 H36_1 115.7
C36_1 N36_1 H36_1 115.7
C17_1 C37_1 C33_1 174.3(4)
O38_1 C38_1 N36_1 122.2(4)
O38_1 C38_1 C39_1 123.5(4)
N36_1 C38_1 C39_1 114.3(5)
C38_1 C39_1 H39A_1 109.5
C38_1 C39_1 H39B_1 109.5
H39A_1 C39_1 H39B_1 109.5
C38_1 C39_1 H39C_1 109.5
H39A_1 C39_1 H39C_1 109.5
H39B_1 C39_1 H39C_1 109.5
C16_2 C11_2 C12_2 118.4(3)
C16_2 C11_2 C17_2 118.1(3)
C12_2 C11_2 C17_2 123.3(3)
O12_2 C12_2 C13_2 121.8(3)
O12_2 C12_2 C11_2 116.9(3)
C13_2 C12_2 C11_2 121.2(3)
C12_2 C13_2 C14_2 117.9(3)
C12_2 C13_2 C21_3 120.2(3)
C14_2 C13_2 C21_3 121.7(3)
C13_2 C14_2 C15_2 123.4(3)
C13_2 C14_2 H14_2 118.3
C15_2 C14_2 H14_2 118.3
C16_2 C15_2 C14_2 116.8(3)
C16_2 C15_2 C21_2 120.7(3)
C14_2 C15_2 C21_2 122.4(3)
C15_2 C16_2 C11_2 122.2(3)
C15_2 C16_2 O16_2 120.9(3)
C11_2 C16_2 O16_2 116.9(3)
C12_2 O12_2 C27_3 116.7(3)
C16_2 O16_2 C27_2 116.2(3)
C37_2 C17_2 C11_2 169.4(4)
C13_1 C21_2 C15_2 108.5(3)
C13_1 C21_2 C22_2 113.8(3)
C15_2 C21_2 C22_2 114.2(3)
C13_1 C21_2 H21_2 106.6
C15_2 C21_2 H21_2 106.6
C22_2 C21_2 H21_2 106.6
C23_2 C22_2 C21_2 113.2(3)
C23_2 C22_2 H22A_2 108.9
C21_2 C22_2 H22A_2 108.9
C23_2 C22_2 H22B_2 108.9
C21_2 C22_2 H22B_2 108.9
H22A_2 C22_2 H22B_2 107.8
C24_2 C23_2 C22_2 112.7(3)
C24_2 C23_2 H23A_2 109.0
C22_2 C23_2 H23A_2 109.0
C24_2 C23_2 H23B_2 109.0
C22_2 C23_2 H23B_2 109.0
H23A_2 C23_2 H23B_2 107.8
C23_2 C24_2 C25_2 114.0(3)
C23_2 C24_2 H24A_2 108.8
C25_2 C24_2 H24A_2 108.8
C23_2 C24_2 H24B_2 108.8
C25_2 C24_2 H24B_2 108.8
H24A_2 C24_2 H24B_2 107.7
C26_2 C25_2 C24_2 113.2(4)
C26_2 C25_2 H25A_2 108.9
C24_2 C25_2 H25A_2 108.9
C26_2 C25_2 H25B_2 108.9
C24_2 C25_2 H25B_2 108.9
H25A_2 C25_2 H25B_2 107.7
C25_2 C26_2 H26A_2 109.5
C25_2 C26_2 H26B_2 109.5
H26A_2 C26_2 H26B_2 109.5
C25_2 C26_2 H26C_2 109.5
H26A_2 C26_2 H26C_2 109.5
H26B_2 C26_2 H26C_2 109.5
O16_2 C27_2 O12_1 111.6(3)
O16_2 C27_2 H27A_2 109.3
O12_1 C27_2 H27A_2 109.3
O16_2 C27_2 H27B_2 109.3
O12_1 C27_2 H27B_2 109.3
H27A_2 C27_2 H27B_2 108.0
C36_2 N31_2 C32_2 117.0(3)
N31_2 C32_2 C33_2 124.7(4)
N31_2 C32_2 H32_2 117.6
C33_2 C32_2 H32_2 117.6
C32_2 C33_2 C34_2 116.4(3)
C32_2 C33_2 C37_2 124.0(4)
C34_2 C33_2 C37_2 119.6(4)
C35_2 C34_2 C33_2 121.0(4)
C35_2 C34_2 H34_2 119.5
C33_2 C34_2 H34_2 119.5
C34_2 C35_2 C36_2 117.6(4)
C34_2 C35_2 H35_2 121.2
C36_2 C35_2 H35_2 121.2
N31_2 C36_2 C35_2 123.2(3)
N31_2 C36_2 N36_2 112.7(3)
C35_2 C36_2 N36_2 124.0(4)
C38_2 N36_2 C36_2 128.1(3)
C38_2 N36_2 H36_2 115.9
C36_2 N36_2 H36_2 115.9
C17_2 C37_2 C33_2 171.7(4)
O38_2 C38_2 N36_2 122.9(4)
O38_2 C38_2 C39_2 121.5(4)
N36_2 C38_2 C39_2 115.6(4)
C38_2 C39_2 H39A_2 109.5
C38_2 C39_2 H39B_2 109.5
H39A_2 C39_2 H39B_2 109.5
C38_2 C39_2 H39C_2 109.5
H39A_2 C39_2 H39C_2 109.5
H39B_2 C39_2 H39C_2 109.5
C12_3 C11_3 C16_3 118.5(3)
C12_3 C11_3 C17_3 120.8(3)
C16_3 C11_3 C17_3 120.6(3)
O12_3 C12_3 C13_3 121.5(3)
O12_3 C12_3 C11_3 116.7(3)
C13_3 C12_3 C11_3 121.7(3)
C14_3 C13_3 C12_3 117.6(3)
C14_3 C13_3 C21_4 122.8(3)
C12_3 C13_3 C21_4 119.5(3)
C13_3 C14_3 C15_3 123.1(3)
C13_3 C14_3 H14_3 118.4
C15_3 C14_3 H14_3 118.4
C14_3 C15_3 C16_3 117.6(3)
C14_3 C15_3 C21_3 123.1(3)
C16_3 C15_3 C21_3 119.1(3)
O16_3 C16_3 C15_3 121.4(3)
O16_3 C16_3 C11_3 117.2(3)
C15_3 C16_3 C11_3 121.3(3)
C12_3 O12_3 C27_4 116.8(3)
C16_3 O16_3 C27_3 116.5(3)
C37_3 C17_3 C11_3 176.7(4)
C13_2 C21_3 C15_3 107.7(3)
C13_2 C21_3 C22_3 114.4(3)
C15_3 C21_3 C22_3 114.1(3)
C13_2 C21_3 H21_3 106.7
C15_3 C21_3 H21_3 106.7
C22_3 C21_3 H21_3 106.7
C23_3 C22_3 C21_3 111.1(3)
C23_3 C22_3 H22A_3 109.4
C21_3 C22_3 H22A_3 109.4
C23_3 C22_3 H22B_3 109.4
C21_3 C22_3 H22B_3 109.4
H22A_3 C22_3 H22B_3 108.0
C22_3 C23_3 C24_3 115.6(3)
C22_3 C23_3 H23A_3 108.4
C24_3 C23_3 H23A_3 108.4
C22_3 C23_3 H23B_3 108.4
C24_3 C23_3 H23B_3 108.4
H23A_3 C23_3 H23B_3 107.4
C25_3 C24_3 C23_3 121.3(4)
C25_3 C24_3 H24A_3 107.0
C23_3 C24_3 H24A_3 107.0
C25_3 C24_3 H24B_3 107.0
C23_3 C24_3 H24B_3 107.0
H24A_3 C24_3 H24B_3 106.8
C24_3 C25_3 C26_3 112.8(5)
C24_3 C25_3 H25A_3 109.0
C26_3 C25_3 H25A_3 109.0
C24_3 C25_3 H25B_3 109.0
C26_3 C25_3 H25B_3 109.0
H25A_3 C25_3 H25B_3 107.8
C25_3 C26_3 H26A_3 109.5
C25_3 C26_3 H26B_3 109.5
H26A_3 C26_3 H26B_3 109.5
C25_3 C26_3 H26C_3 109.5
H26A_3 C26_3 H26C_3 109.5
H26B_3 C26_3 H26C_3 109.5
O12_2 C27_3 O16_3 112.7(3)
O12_2 C27_3 H27A_3 109.0
O16_3 C27_3 H27A_3 109.0
O12_2 C27_3 H27B_3 109.0
O16_3 C27_3 H27B_3 109.0
H27A_3 C27_3 H27B_3 107.8
C36_3 N31_3 C32_3 117.1(4)
N31_3 C32_3 C33_3 124.2(4)
N31_3 C32_3 H32_3 117.9
C33_3 C32_3 H32_3 117.9
C34_3 C33_3 C32_3 117.1(4)
C34_3 C33_3 C37_3 122.8(4)
C32_3 C33_3 C37_3 120.1(4)
C33_3 C34_3 C35_3 121.3(4)
C33_3 C34_3 H34_3 119.3
C35_3 C34_3 H34_3 119.3
C34_3 C35_3 C36_3 116.8(4)
C34_3 C35_3 H35_3 121.6
C36_3 C35_3 H35_3 121.6
N31_3 C36_3 C35_3 123.5(4)
N31_3 C36_3 N36_3 113.3(3)
C35_3 C36_3 N36_3 123.2(4)
C38_3 N36_3 C36_3 128.5(4)
C38_3 N36_3 H36_3 115.8
C36_3 N36_3 H36_3 115.8
C17_3 C37_3 C33_3 177.3(4)
O38_3 C38_3 N36_3 123.7(4)
O38_3 C38_3 C39_3 122.8(4)
N36_3 C38_3 C39_3 113.5(4)
C38_3 C39_3 H39A_3 109.5
C38_3 C39_3 H39B_3 109.5
H39A_3 C39_3 H39B_3 109.5
C38_3 C39_3 H39C_3 109.5
H39A_3 C39_3 H39C_3 109.5
H39B_3 C39_3 H39C_3 109.5
C16_4 C11_4 C12_4 117.9(3)
C16_4 C11_4 C17_4 120.6(3)
C12_4 C11_4 C17_4 121.3(3)
C13_4 C12_4 O12_4 121.4(3)
C13_4 C12_4 C11_4 122.0(3)
O12_4 C12_4 C11_4 116.5(3)
C12_4 C13_4 C14_4 117.9(3)
C12_4 C13_4 C21_1 119.7(3)
C14_4 C13_4 C21_1 122.3(3)
C13_4 C14_4 C15_4 122.8(3)
C13_4 C14_4 H14_4 118.6
C15_4 C14_4 H14_4 118.6
C16_4 C15_4 C14_4 117.4(3)
C16_4 C15_4 C21_4 119.6(3)
C14_4 C15_4 C21_4 122.8(3)
O16_4 C16_4 C11_4 117.2(3)
O16_4 C16_4 C15_4 120.8(3)
C11_4 C16_4 C15_4 121.9(3)
C12_4 O12_4 C27_1 116.5(3)
C16_4 O16_4 C27_4 115.8(3)
C37_4 C17_4 C11_4 175.1(4)
C13_3 C21_4 C22_4 114.1(3)
C13_3 C21_4 C15_4 107.8(3)
C22_4 C21_4 C15_4 114.4(3)
C13_3 C21_4 H21_4 106.7
C22_4 C21_4 H21_4 106.7
C15_4 C21_4 H21_4 106.7
C23_4 C22_4 C21_4 114.4(3)
C23_4 C22_4 H22A_4 108.7
C21_4 C22_4 H22A_4 108.7
C23_4 C22_4 H22B_4 108.7
C21_4 C22_4 H22B_4 108.7
H22A_4 C22_4 H22B_4 107.6
C24A_4 C23_4 C22_4 115.5(4)
C24A_4 C23_4 H23A_4 108.4
C22_4 C23_4 H23A_4 108.4
C24A_4 C23_4 H23B_4 108.4
C22_4 C23_4 H23B_4 108.4
H23A_4 C23_4 H23B_4 107.5
C23_4 C24A_4 C25A_4 106.9(6)
C23_4 C24A_4 H24A_4 110.3
C25A_4 C24A_4 H24A_4 110.3
C23_4 C24A_4 H24B_4 110.3
C25A_4 C24A_4 H24B_4 110.3
H24A_4 C24A_4 H24B_4 108.6
C26A_4 C25A_4 C24A_4 112.0(9)
C26A_4 C25A_4 H25A_4 109.2
C24A_4 C25A_4 H25A_4 109.2
C26A_4 C25A_4 H25B_4 109.2
C24A_4 C25A_4 H25B_4 109.2
H25A_4 C25A_4 H25B_4 107.9
O1A_4 C1A_4 C2A_4 114.4(14)
O1A_4 C1A_4 H1A_4 108.7
C2A_4 C1A_4 H1A_4 108.7
O1A_4 C1A_4 H1B_4 108.7
C2A_4 C1A_4 H1B_4 108.7
H1A_4 C1A_4 H1B_4 107.6
C1A_4 C2A_4 H2A_4 109.5
C1A_4 C2A_4 H2B_4 109.5
H2A_4 C2A_4 H2B_4 109.5
C1A_4 C2A_4 H2C_4 109.5
H2A_4 C2A_4 H2C_4 109.5
H2B_4 C2A_4 H2C_4 109.5
C26B_4 C25B_4 H25C_4 109.4
C26B_4 C25B_4 H25D_4 109.4
H25C_4 C25B_4 H25D_4 108.0
C25B_4 C26B_4 H26D_4 109.5
C25B_4 C26B_4 H26E_4 109.5
H26D_4 C26B_4 H26E_4 109.5
C25B_4 C26B_4 H26F_4 109.5
H26D_4 C26B_4 H26F_4 109.5
H26E_4 C26B_4 H26F_4 109.5
O1B_4 C1B_4 C2B_4 122.2(9)
O1B_4 C1B_4 H1C_4 106.8
C2B_4 C1B_4 H1C_4 106.8
O1B_4 C1B_4 H1D_4 106.8
C2B_4 C1B_4 H1D_4 106.8
H1C_4 C1B_4 H1D_4 106.6
C1B_4 C2B_4 H2D_4 109.5
C1B_4 C2B_4 H2E_4 109.5
H2D_4 C2B_4 H2E_4 109.5
C1B_4 C2B_4 H2F_4 109.5
H2D_4 C2B_4 H2F_4 109.5
H2E_4 C2B_4 H2F_4 109.5
O16_4 C27_4 O12_3 112.6(3)
O16_4 C27_4 H27A_4 109.1
O12_3 C27_4 H27A_4 109.1
O16_4 C27_4 H27B_4 109.1
O12_3 C27_4 H27B_4 109.1
H27A_4 C27_4 H27B_4 107.8
C36_4 N31_4 C32_4 117.3(3)
N31_4 C32_4 C33_4 124.2(4)
N31_4 C32_4 H32_4 117.9
C33_4 C32_4 H32_4 117.9
C32_4 C33_4 C34_4 117.0(4)
C32_4 C33_4 C37_4 121.5(4)
C34_4 C33_4 C37_4 121.6(3)
C35_4 C34_4 C33_4 119.8(3)
C35_4 C34_4 H34_4 120.1
C33_4 C34_4 H34_4 120.1
C34_4 C35_4 C36_4 118.4(4)
C34_4 C35_4 H35_4 120.8
C36_4 C35_4 H35_4 120.8
N31_4 C36_4 C35_4 123.3(3)
N31_4 C36_4 N36_4 112.6(3)
C35_4 C36_4 N36_4 124.0(3)
C38_4 N36_4 C36_4 129.0(3)
C38_4 N36_4 H36_4 115.5
C36_4 N36_4 H36_4 115.5
C17_4 C37_4 C33_4 177.4(4)
O38_4 C38_4 N36_4 122.3(3)
O38_4 C38_4 C39_4 122.2(4)
N36_4 C38_4 C39_4 115.5(3)
C38_4 C39_4 H39A_4 109.5
C38_4 C39_4 H39B_4 109.5
H39A_4 C39_4 H39B_4 109.5
C38_4 C39_4 H39C_4 109.5
H39A_4 C39_4 H39C_4 109.5
H39B_4 C39_4 H39C_4 109.5
O1A_6 C1A_6 C2A_6 118.8(11)
O1A_6 C1A_6 H1A_6 107.6
C2A_6 C1A_6 H1A_6 107.6
O1A_6 C1A_6 H1B_6 107.6
C2A_6 C1A_6 H1B_6 107.6
H1A_6 C1A_6 H1B_6 107.0
C1A_6 C2A_6 H2A_6 109.5
C1A_6 C2A_6 H2B_6 109.5
H2A_6 C2A_6 H2B_6 109.5
C1A_6 C2A_6 H2C_6 109.5
H2A_6 C2A_6 H2C_6 109.5
H2B_6 C2A_6 H2C_6 109.5
O1B_6 C1B_6 H1D_6 109.5
O1B_6 C1B_6 H1E_6 109.5
H1D_6 C1B_6 H1E_6 109.5
O1B_6 C1B_6 H1F_6 109.5
H1D_6 C1B_6 H1F_6 109.5
H1E_6 C1B_6 H1F_6 109.5
C2A_7 C1A_7 O1A_7 138.3(11)
C2A_7 C1A_7 H1A_7 102.5
O1A_7 C1A_7 H1A_7 102.5
C2A_7 C1A_7 H1B_7 102.5
O1A_7 C1A_7 H1B_7 102.5
H1A_7 C1A_7 H1B_7 104.9
C1A_7 C2A_7 H2A_7 109.5
C1A_7 C2A_7 H2B_7 109.5
H2A_7 C2A_7 H2B_7 109.5
C1A_7 C2A_7 H2C_7 109.5
H2A_7 C2A_7 H2C_7 109.5
H2B_7 C2A_7 H2C_7 109.5
O1E_7 C1E_7 H1I_7 109.5
O1E_7 C1E_7 H1J_7 109.5
H1I_7 C1E_7 H1J_7 109.5
O1E_7 C1E_7 H1K_7 109.5
H1I_7 C1E_7 H1K_7 109.5
H1J_7 C1E_7 H1K_7 109.5
O1B_7 C1B_7 C2B_7 112(2)
O1B_7 C1B_7 H1C_7 109.1
C2B_7 C1B_7 H1C_7 109.1
O1B_7 C1B_7 H1D_7 109.1
C2B_7 C1B_7 H1D_7 109.1
H1C_7 C1B_7 H1D_7 107.9
C1B_7 C2B_7 H2D_7 109.5
C1B_7 C2B_7 H2E_7 109.5
H2D_7 C2B_7 H2E_7 109.5
C1B_7 C2B_7 H2F_7 109.5
H2D_7 C2B_7 H2F_7 109.5
H2E_7 C2B_7 H2F_7 109.5
O1C_7 C1C_7 C2C_7 95.1(10)
O1C_7 C1C_7 H1E_7 112.7
C2C_7 C1C_7 H1E_7 112.7
O1C_7 C1C_7 H1F_7 112.7
C2C_7 C1C_7 H1F_7 112.7
H1E_7 C1C_7 H1F_7 110.2
C1C_7 C2C_7 H2G_7 109.5
C1C_7 C2C_7 H2H_7 109.5
H2G_7 C2C_7 H2H_7 109.5
C1C_7 C2C_7 H2I_7 109.5
H2G_7 C2C_7 H2I_7 109.5
H2H_7 C2C_7 H2I_7 109.5
O1D_7 C1D_7 C2D_7 130.7(15)
O1D_7 C1D_7 H1G_7 104.6
C2D_7 C1D_7 H1G_7 104.6
O1D_7 C1D_7 H1H_7 104.6
C2D_7 C1D_7 H1H_7 104.6
H1G_7 C1D_7 H1H_7 105.7
C1D_7 C2D_7 H2J_7 109.5
C1D_7 C2D_7 H2K_7 109.5
H2J_7 C2D_7 H2K_7 109.5
C1D_7 C2D_7 H2L_7 109.5
H2J_7 C2D_7 H2L_7 109.5
H2K_7 C2D_7 H2L_7 109.5
C42_5 C41_5 C46_5 120.0
C42_5 C41_5 C47_5 121.8(5)
C46_5 C41_5 C47_5 118.1(5)
C43_5 C42_5 C41_5 120.0
C43_5 C42_5 H42_5 120.0
C41_5 C42_5 H42_5 120.0
C42_5 C43_5 C44_5 120.0
C42_5 C43_5 H43_5 120.0
C44_5 C43_5 H43_5 120.0
C45_5 C44_5 C43_5 120.0
C45_5 C44_5 H44_5 120.0
C43_5 C44_5 H44_5 120.0
C46_5 C45_5 C44_5 120.0
C46_5 C45_5 H45_5 120.0
C44_5 C45_5 H45_5 120.0
C45_5 C46_5 C41_5 120.0
C45_5 C46_5 H46_5 120.0
C41_5 C46_5 H46_5 120.0
C41_5 C47_5 H47A_5 109.5
C41_5 C47_5 H47B_5 109.5
H47A_5 C47_5 H47B_5 109.5
C41_5 C47_5 H47C_5 109.5
H47A_5 C47_5 H47C_5 109.5
H47B_5 C47_5 H47C_5 109.5
O1A_5 C1A_5 C2A_5 110.0(18)
O1A_5 C1A_5 H1A_5 109.7
C2A_5 C1A_5 H1A_5 109.7
O1A_5 C1A_5 H1B_5 109.7
C2A_5 C1A_5 H1B_5 109.7
H1A_5 C1A_5 H1B_5 108.2
C1A_5 C2A_5 H2A_5 109.5
C1A_5 C2A_5 H2B_5 109.5
H2A_5 C2A_5 H2B_5 109.5
C1A_5 C2A_5 H2C_5 109.5
H2A_5 C2A_5 H2C_5 109.5
H2B_5 C2A_5 H2C_5 109.5

loop_
_geom_bond_atom_site_label_1
_geom_bond_atom_site_label_2
_geom_bond_distance
C11_1 C12_1 1.396(5)
C11_1 C16_1 1.398(5)
C11_1 C17_1 1.449(5)
C12_1 C13_1 1.381(5)
C12_1 O12_1 1.384(4)
C13_1 C14_1 1.396(5)
C13_1 C21_2 1.523(5)
C14_1 C15_1 1.401(5)
C14_1 H14_1 0.9500
C15_1 C16_1 1.396(5)
C15_1 C21_1 1.510(5)
C16_1 O16_1 1.392(4)
O12_1 C27_2 1.416(4)
O16_1 C27_1 1.434(4)
C17_1 C37_1 1.184(5)
C21_1 C22A_1 1.523(5)
C21_1 C13_4 1.528(5)
C21_1 H21_1 1.0000
C22A_1 C23A_1 1.531(7)
C22A_1 H22A_1 0.9900
C22A_1 H22B_1 0.9900
C23A_1 C24A_1 1.531(7)
C23A_1 H23A_1 0.9900
C23A_1 H23B_1 0.9900
C24A_1 C25A_1 1.515(8)
C24A_1 H24A_1 0.9900
C24A_1 H24B_1 0.9900
C25A_1 C26A_1 1.516(9)
C25A_1 H25A_1 0.9900
C25A_1 H25B_1 0.9900
C26A_1 H26A_1 0.9800
C26A_1 H26B_1 0.9800
C26A_1 H26C_1 0.9800
C23B_1 C24B_1 1.545(14)
C23B_1 H23C_1 0.9900
C23B_1 H23D_1 0.9900
C24B_1 C25B_1 1.519(15)
C24B_1 H24C_1 0.9900
C24B_1 H24D_1 0.9900
C25B_1 C26B_1 1.531(16)
C25B_1 H25C_1 0.9900
C25B_1 H25D_1 0.9900
C26B_1 H26D_1 0.9800
C26B_1 H26E_1 0.9800
C26B_1 H26F_1 0.9800
C27_1 O12_4 1.409(5)
C27_1 H27A_1 0.9900
C27_1 H27B_1 0.9900
N31_1 C36_1 1.333(5)
N31_1 C32_1 1.336(5)
C32_1 C33_1 1.384(6)
C32_1 H32_1 0.9500
C33_1 C34_1 1.403(5)
C33_1 C37_1 1.429(5)
C34_1 C35_1 1.373(5)
C34_1 H34_1 0.9500
C35_1 C36_1 1.387(6)
C35_1 H35_1 0.9500
C36_1 N36_1 1.392(5)
N36_1 C38_1 1.364(6)
N36_1 H36_1 0.8800
C38_1 O38_1 1.215(6)
C38_1 C39_1 1.512(7)
C39_1 H39A_1 0.9800
C39_1 H39B_1 0.9800
C39_1 H39C_1 0.9800
C11_2 C16_2 1.392(5)
C11_2 C12_2 1.412(5)
C11_2 C17_2 1.432(5)
C12_2 O12_2 1.386(4)
C12_2 C13_2 1.387(5)
C13_2 C14_2 1.389(5)
C13_2 C21_3 1.510(5)
C14_2 C15_2 1.399(5)
C14_2 H14_2 0.9500
C15_2 C16_2 1.392(5)
C15_2 C21_2 1.531(5)
C16_2 O16_2 1.395(4)
O12_2 C27_3 1.418(4)
O16_2 C27_2 1.406(4)
C17_2 C37_2 1.204(5)
C21_2 C22_2 1.536(5)
C21_2 H21_2 1.0000
C22_2 C23_2 1.521(5)
C22_2 H22A_2 0.9900
C22_2 H22B_2 0.9900
C23_2 C24_2 1.515(5)
C23_2 H23A_2 0.9900
C23_2 H23B_2 0.9900
C24_2 C25_2 1.530(5)
C24_2 H24A_2 0.9900
C24_2 H24B_2 0.9900
C25_2 C26_2 1.504(6)
C25_2 H25A_2 0.9900
C25_2 H25B_2 0.9900
C26_2 H26A_2 0.9800
C26_2 H26B_2 0.9800
C26_2 H26C_2 0.9800
C27_2 H27A_2 0.9900
C27_2 H27B_2 0.9900
N31_2 C36_2 1.341(5)
N31_2 C32_2 1.342(5)
C32_2 C33_2 1.377(5)
C32_2 H32_2 0.9500
C33_2 C34_2 1.394(6)
C33_2 C37_2 1.433(5)
C34_2 C35_2 1.371(5)
C34_2 H34_2 0.9500
C35_2 C36_2 1.394(6)
C35_2 H35_2 0.9500
C36_2 N36_2 1.402(5)
N36_2 C38_2 1.359(5)
N36_2 H36_2 0.8800
C38_2 O38_2 1.209(5)
C38_2 C39_2 1.502(6)
C39_2 H39A_2 0.9800
C39_2 H39B_2 0.9800
C39_2 H39C_2 0.9800
C11_3 C12_3 1.397(5)
C11_3 C16_3 1.399(5)
C11_3 C17_3 1.447(5)
C12_3 O12_3 1.392(4)
C12_3 C13_3 1.393(5)
C13_3 C14_3 1.386(5)
C13_3 C21_4 1.521(5)
C14_3 C15_3 1.392(5)
C14_3 H14_3 0.9500
C15_3 C16_3 1.396(5)
C15_3 C21_3 1.529(5)
C16_3 O16_3 1.383(4)
O12_3 C27_4 1.414(4)
O16_3 C27_3 1.421(4)
C17_3 C37_3 1.175(5)
C21_3 C22_3 1.544(4)
C21_3 H21_3 1.0000
C22_3 C23_3 1.521(5)
C22_3 H22A_3 0.9900
C22_3 H22B_3 0.9900
C23_3 C24_3 1.521(5)
C23_3 H23A_3 0.9900
C23_3 H23B_3 0.9900
C24_3 C25_3 1.448(7)
C24_3 H24A_3 0.9900
C24_3 H24B_3 0.9900
C25_3 C26_3 1.498(8)
C25_3 H25A_3 0.9900
C25_3 H25B_3 0.9900
C26_3 H26A_3 0.9800
C26_3 H26B_3 0.9800
C26_3 H26C_3 0.9800
C27_3 H27A_3 0.9900
C27_3 H27B_3 0.9900
N31_3 C36_3 1.333(5)
N31_3 C32_3 1.335(5)
C32_3 C33_3 1.381(6)
C32_3 H32_3 0.9500
C33_3 C34_3 1.366(6)
C33_3 C37_3 1.460(5)
C34_3 C35_3 1.379(6)
C34_3 H34_3 0.9500
C35_3 C36_3 1.395(6)
C35_3 H35_3 0.9500
C36_3 N36_3 1.406(5)
N36_3 C38_3 1.361(6)
N36_3 H36_3 0.8800
C38_3 O38_3 1.207(5)
C38_3 C39_3 1.518(6)
C39_3 H39A_3 0.9800
C39_3 H39B_3 0.9800
C39_3 H39C_3 0.9800
C11_4 C16_4 1.392(5)
C11_4 C12_4 1.406(5)
C11_4 C17_4 1.437(5)
C12_4 C13_4 1.378(5)
C12_4 O12_4 1.402(4)
C13_4 C14_4 1.387(5)
C14_4 C15_4 1.395(5)
C14_4 H14_4 0.9500
C15_4 C16_4 1.393(5)
C15_4 C21_4 1.532(5)
C16_4 O16_4 1.384(4)
O16_4 C27_4 1.412(5)
C17_4 C37_4 1.186(5)
C21_4 C22_4 1.529(5)
C21_4 H21_4 1.0000
C22_4 C23_4 1.522(5)
C22_4 H22A_4 0.9900
C22_4 H22B_4 0.9900
C23_4 C24A_4 1.493(6)
C23_4 H23A_4 0.9900
C23_4 H23B_4 0.9900
C24A_4 C25A_4 1.593(11)
C24A_4 H24A_4 0.9900
C24A_4 H24B_4 0.9900
C25A_4 C26A_4 1.542(13)
C25A_4 H25A_4 0.9900
C25A_4 H25B_4 0.9900
C26A_4 H26A_4 0.9800
C26A_4 H26B_4 0.9800
C26A_4 H26C_4 0.9800
O1A_4 C1A_4 1.404(15)
C1A_4 C2A_4 1.499(15)
C1A_4 H1A_4 0.9900
C1A_4 H1B_4 0.9900
C2A_4 H2A_4 0.9800
C2A_4 H2B_4 0.9800
C2A_4 H2C_4 0.9800
C25B_4 C26B_4 1.480(13)
C25B_4 H25C_4 0.9900
C25B_4 H25D_4 0.9900
C26B_4 H26D_4 0.9800
C26B_4 H26E_4 0.9800
C26B_4 H26F_4 0.9800
O1B_4 C1B_4 1.393(11)
C1B_4 C2B_4 1.465(11)
C1B_4 H1C_4 0.9900
C1B_4 H1D_4 0.9900
C2B_4 H2D_4 0.9800
C2B_4 H2E_4 0.9800
C2B_4 H2F_4 0.9800
C27_4 H27A_4 0.9900
C27_4 H27B_4 0.9900
N31_4 C36_4 1.327(5)
N31_4 C32_4 1.342(5)
C32_4 C33_4 1.387(5)
C32_4 H32_4 0.9500
C33_4 C34_4 1.392(5)
C33_4 C37_4 1.443(5)
C34_4 C35_4 1.378(5)
C34_4 H34_4 0.9500
C35_4 C36_4 1.390(5)
C35_4 H35_4 0.9500
C36_4 N36_4 1.403(5)
N36_4 C38_4 1.370(5)
N36_4 H36_4 0.8800
C38_4 O38_4 1.223(4)
C38_4 C39_4 1.502(5)
C39_4 H39A_4 0.9800
C39_4 H39B_4 0.9800
C39_4 H39C_4 0.9800
O1A_6 C1A_6 1.313(12)
C1A_6 C2A_6 1.605(13)
C1A_6 H1A_6 0.9900
C1A_6 H1B_6 0.9900
C2A_6 H2A_6 0.9800
C2A_6 H2B_6 0.9800
C2A_6 H2C_6 0.9800
O1B_6 C1B_6 1.544(16)
C1B_6 H1D_6 0.9800
C1B_6 H1E_6 0.9800
C1B_6 H1F_6 0.9800
O1A_7 C1A_7 1.521(12)
C1A_7 C2A_7 1.474(12)
C1A_7 H1A_7 0.9900
C1A_7 H1B_7 0.9900
C2A_7 H2A_7 0.9800
C2A_7 H2B_7 0.9800
C2A_7 H2C_7 0.9800
O1E_7 C1E_7 1.54(2)
C1E_7 H1I_7 0.9800
C1E_7 H1J_7 0.9800
C1E_7 H1K_7 0.9800
O1B_7 C1B_7 1.46(2)
C1B_7 C2B_7 1.55(2)
C1B_7 H1C_7 0.9900
C1B_7 H1D_7 0.9900
C2B_7 H2D_7 0.9800
C2B_7 H2E_7 0.9800
C2B_7 H2F_7 0.9800
O1C_7 C1C_7 1.504(15)
C1C_7 C2C_7 1.648(16)
C1C_7 H1E_7 0.9900
C1C_7 H1F_7 0.9900
C2C_7 H2G_7 0.9800
C2C_7 H2H_7 0.9800
C2C_7 H2I_7 0.9800
O1D_7 C1D_7 1.384(15)
C1D_7 C2D_7 1.501(14)
C1D_7 H1G_7 0.9900
C1D_7 H1H_7 0.9900
C2D_7 H2J_7 0.9800
C2D_7 H2K_7 0.9800
C2D_7 H2L_7 0.9800
C41_5 C42_5 1.3900
C41_5 C46_5 1.3900
C41_5 C47_5 1.522(9)
C42_5 C43_5 1.3900
C42_5 H42_5 0.9500
C43_5 C44_5 1.3900
C43_5 H43_5 0.9500
C44_5 C45_5 1.3900
C44_5 H44_5 0.9500
C45_5 C46_5 1.3900
C45_5 H45_5 0.9500
C46_5 H46_5 0.9500
C47_5 H47A_5 0.9800
C47_5 H47B_5 0.9800
C47_5 H47C_5 0.9800
O1A_5 C1A_5 1.420(18)
C1A_5 C2A_5 1.552(19)
C1A_5 H1A_5 0.9900
C1A_5 H1B_5 0.9900
C2A_5 H2A_5 0.9800
C2A_5 H2B_5 0.9800
C2A_5 H2C_5 0.9800

loop_
_geom_hbond_atom_site_label_D
_geom_hbond_atom_site_label_H
_geom_hbond_atom_site_label_A
_geom_hbond_distance_DH
_geom_hbond_distance_HA
_geom_hbond_distance_DA
_geom_hbond_angle_DHA
_geom_hbond_site_symmetry_A
N36_2 H36_2 O38_4 0.88 2.05 2.920(4) 170.6 2_665
N36_3 H36_3 O38_2 0.88 1.98 2.852(4) 173.1 2_665
N36_4 H36_4 O16_1 0.88 2.23 3.070(4) 159.2 2_655

loop_
_geom_torsion_atom_site_label_1
_geom_torsion_atom_site_label_2
_geom_torsion_atom_site_label_3
_geom_torsion_atom_site_label_4
_geom_torsion
C16_1 C11_1 C12_1 C13_1 1.3(5)
C17_1 C11_1 C12_1 C13_1 -175.1(3)
C16_1 C11_1 C12_1 O12_1 -175.8(3)
C17_1 C11_1 C12_1 O12_1 7.8(5)
O12_1 C12_1 C13_1 C14_1 175.6(3)
C11_1 C12_1 C13_1 C14_1 -1.4(5)
O12_1 C12_1 C13_1 C21_2 -7.5(5)
C11_1 C12_1 C13_1 C21_2 175.6(3)
C12_1 C13_1 C14_1 C15_1 0.2(5)
C21_2 C13_1 C14_1 C15_1 -176.7(3)
C13_1 C14_1 C15_1 C16_1 1.0(5)
C13_1 C14_1 C15_1 C21_1 176.7(3)
C14_1 C15_1 C16_1 O16_1 -178.8(3)
C21_1 C15_1 C16_1 O16_1 5.3(5)
C14_1 C15_1 C16_1 C11_1 -1.1(5)
C21_1 C15_1 C16_1 C11_1 -177.0(3)
C12_1 C11_1 C16_1 O16_1 177.8(3)
C17_1 C11_1 C16_1 O16_1 -5.8(5)
C12_1 C11_1 C16_1 C15_1 0.0(5)
C17_1 C11_1 C16_1 C15_1 176.5(3)
C13_1 C12_1 O12_1 C27_2 84.7(4)
C11_1 C12_1 O12_1 C27_2 -98.2(4)
C15_1 C16_1 O16_1 C27_1 -82.1(4)
C11_1 C16_1 O16_1 C27_1 100.1(4)
C16_1 C15_1 C21_1 C22A_1 -146.9(3)
C14_1 C15_1 C21_1 C22A_1 37.4(5)
C16_1 C15_1 C21_1 C13_4 84.9(4)
C14_1 C15_1 C21_1 C13_4 -90.7(4)
C15_1 C21_1 C22A_1 C23A_1 68.5(5)
C13_4 C21_1 C22A_1 C23A_1 -166.4(4)
C21_1 C22A_1 C23A_1 C24A_1 163.7(4)
C22A_1 C23A_1 C24A_1 C25A_1 173.3(5)
C23A_1 C24A_1 C25A_1 C26A_1 -177.3(6)
C23B_1 C24B_1 C25B_1 C26B_1 -60(2)
C16_1 O16_1 C27_1 O12_4 92.4(4)
C36_1 N31_1 C32_1 C33_1 -1.6(7)
N31_1 C32_1 C33_1 C34_1 -1.7(7)
N31_1 C32_1 C33_1 C37_1 171.4(4)
C32_1 C33_1 C34_1 C35_1 2.5(6)
C37_1 C33_1 C34_1 C35_1 -170.4(4)
C33_1 C34_1 C35_1 C36_1 -0.2(6)
C32_1 N31_1 C36_1 C35_1 4.2(7)
C32_1 N31_1 C36_1 N36_1 -175.6(4)
C34_1 C35_1 C36_1 N31_1 -3.3(7)
C34_1 C35_1 C36_1 N36_1 176.4(4)
N31_1 C36_1 N36_1 C38_1 169.3(4)
C35_1 C36_1 N36_1 C38_1 -10.5(7)
C36_1 N36_1 C38_1 O38_1 0.5(8)
C36_1 N36_1 C38_1 C39_1 179.9(4)
C16_2 C11_2 C12_2 O12_2 -175.6(3)
C17_2 C11_2 C12_2 O12_2 10.3(5)
C16_2 C11_2 C12_2 C13_2 1.7(5)
C17_2 C11_2 C12_2 C13_2 -172.4(3)
O12_2 C12_2 C13_2 C14_2 178.7(3)
C11_2 C12_2 C13_2 C14_2 1.5(5)
O12_2 C12_2 C13_2 C21_3 -6.1(5)
C11_2 C12_2 C13_2 C21_3 176.7(3)
C12_2 C13_2 C14_2 C15_2 -3.1(5)
C21_3 C13_2 C14_2 C15_2 -178.2(3)
C13_2 C14_2 C15_2 C16_2 1.3(5)
C13_2 C14_2 C15_2 C21_2 177.3(3)
C14_2 C15_2 C16_2 C11_2 2.2(5)
C21_2 C15_2 C16_2 C11_2 -173.9(3)
C14_2 C15_2 C16_2 O16_2 -176.7(3)
C21_2 C15_2 C16_2 O16_2 7.2(5)
C12_2 C11_2 C16_2 C15_2 -3.6(5)
C17_2 C11_2 C16_2 C15_2 170.8(3)
C12_2 C11_2 C16_2 O16_2 175.3(3)
C17_2 C11_2 C16_2 O16_2 -10.2(5)
C13_2 C12_2 O12_2 C27_3 81.9(4)
C11_2 C12_2 O12_2 C27_3 -100.8(4)
C15_2 C16_2 O16_2 C27_2 -83.6(4)
C11_2 C16_2 O16_2 C27_2 97.4(4)
C16_2 C11_2 C17_2 C37_2 -36(2)
C12_2 C11_2 C17_2 C37_2 139(2)
C12_1 C13_1 C21_2 C15_2 -81.9(4)
C14_1 C13_1 C21_2 C15_2 94.9(4)
C12_1 C13_1 C21_2 C22_2 149.8(3)
C14_1 C13_1 C21_2 C22_2 -33.4(5)
C16_2 C15_2 C21_2 C13_1 82.3(4)
C14_2 C15_2 C21_2 C13_1 -93.6(4)
C16_2 C15_2 C21_2 C22_2 -149.6(3)
C14_2 C15_2 C21_2 C22_2 34.5(4)
C13_1 C21_2 C22_2 C23_2 -172.0(3)
C15_2 C21_2 C22_2 C23_2 62.7(4)
C21_2 C22_2 C23_2 C24_2 164.5(3)
C22_2 C23_2 C24_2 C25_2 -179.8(3)
C23_2 C24_2 C25_2 C26_2 169.5(4)
C16_2 O16_2 C27_2 O12_1 92.2(3)
C12_1 O12_1 C27_2 O16_2 -92.9(3)
C36_2 N31_2 C32_2 C33_2 0.9(6)
N31_2 C32_2 C33_2 C34_2 -2.4(6)
N31_2 C32_2 C33_2 C37_2 179.3(4)
C32_2 C33_2 C34_2 C35_2 2.1(6)
C37_2 C33_2 C34_2 C35_2 -179.6(4)
C33_2 C34_2 C35_2 C36_2 -0.4(6)
C32_2 N31_2 C36_2 C35_2 1.0(6)
C32_2 N31_2 C36_2 N36_2 179.6(3)
C34_2 C35_2 C36_2 N31_2 -1.2(6)
C34_2 C35_2 C36_2 N36_2 -179.6(4)
N31_2 C36_2 N36_2 C38_2 173.6(4)
C35_2 C36_2 N36_2 C38_2 -7.9(6)
C36_2 N36_2 C38_2 O38_2 2.1(7)
C36_2 N36_2 C38_2 C39_2 -178.0(4)
C16_3 C11_3 C12_3 O12_3 -173.4(3)
C17_3 C11_3 C12_3 O12_3 9.4(5)
C16_3 C11_3 C12_3 C13_3 2.4(5)
C17_3 C11_3 C12_3 C13_3 -174.7(3)
O12_3 C12_3 C13_3 C14_3 174.7(3)
C11_3 C12_3 C13_3 C14_3 -0.9(5)
O12_3 C12_3 C13_3 C21_4 -8.2(5)
C11_3 C12_3 C13_3 C21_4 176.2(3)
C12_3 C13_3 C14_3 C15_3 -1.3(5)
C21_4 C13_3 C14_3 C15_3 -178.3(3)
C13_3 C14_3 C15_3 C16_3 1.9(5)
C13_3 C14_3 C15_3 C21_3 177.4(3)
C14_3 C15_3 C16_3 O16_3 -177.7(3)
C21_3 C15_3 C16_3 O16_3 6.6(5)
C14_3 C15_3 C16_3 C11_3 -0.3(5)
C21_3 C15_3 C16_3 C11_3 -176.0(3)
C12_3 C11_3 C16_3 O16_3 175.7(3)
C17_3 C11_3 C16_3 O16_3 -7.1(5)
C12_3 C11_3 C16_3 C15_3 -1.8(5)
C17_3 C11_3 C16_3 C15_3 175.4(3)
C13_3 C12_3 O12_3 C27_4 83.8(4)
C11_3 C12_3 O12_3 C27_4 -100.4(4)
C15_3 C16_3 O16_3 C27_3 -83.6(4)
C11_3 C16_3 O16_3 C27_3 98.9(4)
C12_2 C13_2 C21_3 C15_3 -84.3(4)
C14_2 C13_2 C21_3 C15_3 90.7(4)
C12_2 C13_2 C21_3 C22_3 147.8(3)
C14_2 C13_2 C21_3 C22_3 -37.3(4)
C14_3 C15_3 C21_3 C13_2 -91.5(4)
C16_3 C15_3 C21_3 C13_2 83.9(4)
C14_3 C15_3 C21_3 C22_3 36.7(4)
C16_3 C15_3 C21_3 C22_3 -147.9(3)
C13_2 C21_3 C22_3 C23_3 -64.4(4)
C15_3 C21_3 C22_3 C23_3 171.0(3)
C21_3 C22_3 C23_3 C24_3 173.2(3)
C22_3 C23_3 C24_3 C25_3 55.3(6)
C23_3 C24_3 C25_3 C26_3 57.7(6)
C12_2 O12_2 C27_3 O16_3 -90.2(4)
C16_3 O16_3 C27_3 O12_2 91.8(4)
C36_3 N31_3 C32_3 C33_3 0.2(7)
N31_3 C32_3 C33_3 C34_3 0.9(7)
N31_3 C32_3 C33_3 C37_3 -178.0(4)
C32_3 C33_3 C34_3 C35_3 -1.3(7)
C37_3 C33_3 C34_3 C35_3 177.6(4)
C33_3 C34_3 C35_3 C36_3 0.7(7)
C32_3 N31_3 C36_3 C35_3 -0.9(6)
C32_3 N31_3 C36_3 N36_3 178.4(4)
C34_3 C35_3 C36_3 N31_3 0.5(7)
C34_3 C35_3 C36_3 N36_3 -178.8(4)
N31_3 C36_3 N36_3 C38_3 170.8(4)
C35_3 C36_3 N36_3 C38_3 -9.9(7)
C36_3 N36_3 C38_3 O38_3 0.8(8)
C36_3 N36_3 C38_3 C39_3 -179.9(4)
C16_4 C11_4 C12_4 C13_4 -0.3(6)
C17_4 C11_4 C12_4 C13_4 -176.3(4)
C16_4 C11_4 C12_4 O12_4 -177.4(3)
C17_4 C11_4 C12_4 O12_4 6.7(5)
O12_4 C12_4 C13_4 C14_4 178.8(3)
C11_4 C12_4 C13_4 C14_4 1.8(6)
O12_4 C12_4 C13_4 C21_1 -5.0(5)
C11_4 C12_4 C13_4 C21_1 178.1(3)
C15_1 C21_1 C13_4 C12_4 -85.4(4)
C22A_1 C21_1 C13_4 C12_4 146.1(4)
C15_1 C21_1 C13_4 C14_4 90.7(4)
C22A_1 C21_1 C13_4 C14_4 -37.8(5)
C12_4 C13_4 C14_4 C15_4 -1.7(6)
C21_1 C13_4 C14_4 C15_4 -177.8(3)
C13_4 C14_4 C15_4 C16_4 -0.1(5)
C13_4 C14_4 C15_4 C21_4 176.4(3)
C12_4 C11_4 C16_4 O16_4 175.1(3)
C17_4 C11_4 C16_4 O16_4 -8.9(5)
C12_4 C11_4 C16_4 C15_4 -1.5(6)
C17_4 C11_4 C16_4 C15_4 174.5(4)
C14_4 C15_4 C16_4 O16_4 -174.8(3)
C21_4 C15_4 C16_4 O16_4 8.6(5)
C14_4 C15_4 C16_4 C11_4 1.7(6)
C21_4 C15_4 C16_4 C11_4 -174.8(3)
C13_4 C12_4 O12_4 C27_1 82.3(4)
C11_4 C12_4 O12_4 C27_1 -100.6(4)
O16_1 C27_1 O12_4 C12_4 -92.3(4)
C11_4 C16_4 O16_4 C27_4 97.7(4)
C15_4 C16_4 O16_4 C27_4 -85.6(4)
C14_3 C13_3 C21_4 C22_4 -34.0(5)
C12_3 C13_3 C21_4 C22_4 149.1(3)
C14_3 C13_3 C21_4 C15_4 94.3(4)
C12_3 C13_3 C21_4 C15_4 -82.6(4)
C16_4 C15_4 C21_4 C13_3 83.3(4)
C14_4 C15_4 C21_4 C13_3 -93.1(4)
C16_4 C15_4 C21_4 C22_4 -148.6(3)
C14_4 C15_4 C21_4 C22_4 35.0(5)
C13_3 C21_4 C22_4 C23_4 -174.2(3)
C15_4 C21_4 C22_4 C23_4 61.0(4)
C21_4 C22_4 C23_4 C24A_4 175.2(4)
C22_4 C23_4 C24A_4 C25A_4 -81.7(7)
C23_4 C24A_4 C25A_4 C26A_4 -176.1(10)
C16_4 O16_4 C27_4 O12_3 91.8(4)
C12_3 O12_3 C27_4 O16_4 -90.4(4)
C36_4 N31_4 C32_4 C33_4 -0.7(6)
N31_4 C32_4 C33_4 C34_4 0.8(6)
N31_4 C32_4 C33_4 C37_4 180.0(4)
C32_4 C33_4 C34_4 C35_4 -0.2(6)
C37_4 C33_4 C34_4 C35_4 -179.4(4)
C33_4 C34_4 C35_4 C36_4 -0.5(6)
C32_4 N31_4 C36_4 C35_4 -0.1(6)
C32_4 N31_4 C36_4 N36_4 176.6(3)
C34_4 C35_4 C36_4 N31_4 0.6(6)
C34_4 C35_4 C36_4 N36_4 -175.7(4)
N31_4 C36_4 N36_4 C38_4 169.5(4)
C35_4 C36_4 N36_4 C38_4 -13.8(6)
C36_4 N36_4 C38_4 O38_4 -1.3(6)
C36_4 N36_4 C38_4 C39_4 178.6(4)
C46_5 C41_5 C42_5 C43_5 0.0
C47_5 C41_5 C42_5 C43_5 -176.3(6)
C41_5 C42_5 C43_5 C44_5 0.0
C42_5 C43_5 C44_5 C45_5 0.0
C43_5 C44_5 C45_5 C46_5 0.0
C44_5 C45_5 C46_5 C41_5 0.0
C42_5 C41_5 C46_5 C45_5 0.0
C47_5 C41_5 C46_5 C45_5 176.4(6)
